data_7230054
loop_
_publ_author_name
'Sampani, Stavroula I.'
'Loukopoulos, Edward'
'Azam, Mohammad'
'Griffiths, Kieran'
'Abdul-Sada, Alaa'
'Tizzard, Graham'
'Coles, Simon'
'Escuer, Albert'
'Tsipis, Athanassios'
'Kostakis, George E.'

_publ_section_title
;
 Polynuclear ampyrone based 3d coordination clusters
;
_journal_issue 10
_journal_name_full CrystEngComm
_journal_page_first 1411
_journal_paper_doi 10.1039/C7CE02093G
_journal_volume 20
_journal_year 2018
_chemical_formula_moiety '2(C92 H89 N15 Ni5 O14), 2(Cl O4), 2(Cl0.5 O4), 7(C3 H7 N O)'
_chemical_formula_sum 'C205 H227 Cl3 N37 Ni10 O51'
_chemical_formula_weight 4718.67
_space_group_crystal_system monoclinic
_space_group_IT_number 14
_space_group_name_Hall '-P 2ybc'
_space_group_name_H-M_alt 'P 1 21/c 1'
_symmetry_space_group_name_Hall '-P 2ybc'
_symmetry_space_group_name_H-M 'P 1 21/c 1'
_atom_sites_solution_hydrogens mixed
_atom_sites_solution_primary direct
_audit_creation_date 2015-11-13
_audit_creation_method
;
Olex2 1.2
(compiled 2014.09.19 svn.r3010 for OlexSys, GUI svn.r4874)
;
_audit_update_record
;
2017-12-04 deposited with the CCDC.
2018-01-29 downloaded from the CCDC.
;
_cell_angle_alpha 90
_cell_angle_beta 109.654(5)
_cell_angle_gamma 90
_cell_formula_units_Z 2
_cell_length_a 20.7411(10)
_cell_length_b 35.8785(14)
_cell_length_c 18.2934(8)
_cell_measurement_reflns_used 6628
_cell_measurement_temperature 173
_cell_measurement_theta_max 70.8290
_cell_measurement_theta_min 3.7110
_cell_volume 12820.1(11)
_computing_cell_refinement
;
CrysAlisPro, Agilent Technologies,
Version 1.171.37.34i (release 04-08-2014 CrysAlis171 .NET)
(compiled Aug  4 2014,14:34:23)
;
_computing_data_collection
;
CrysAlisPro, Agilent Technologies,
Version 1.171.37.34i (release 04-08-2014 CrysAlis171 .NET)
(compiled Aug  4 2014,14:34:23)
;
_computing_data_reduction
;
CrysAlisPro, Agilent Technologies,
Version 1.171.37.34i (release 04-08-2014 CrysAlis171 .NET)
(compiled Aug  4 2014,14:34:23)
;
_computing_molecular_graphics 'Olex2 (Dolomanov et al., 2009)'
_computing_publication_material 'Olex2 (Dolomanov et al., 2009)'
_computing_structure_refinement 'ShelXL (Sheldrick, 2008)'
_computing_structure_solution 'ShelXT (Sheldrick, 2008)'
_diffrn_ambient_temperature 173
_diffrn_detector 'CCD plate'
_diffrn_detector_area_resol_mean 16.1033
_diffrn_detector_type Eos
_diffrn_measured_fraction_theta_full 0.978
_diffrn_measured_fraction_theta_max 0.978
_diffrn_measurement_details
;
#__ type_ start__ end____ width___ exp.time_
  1 omega   33.00   77.00   1.0000    5.0000
omega____ theta____ kappa____ phi______ frames
    -        0.0000 -178.0000    0.0000 44

#__ type_ start__ end____ width___ exp.time_
  2 omega   -7.00  118.00   1.0000   17.5000
omega____ theta____ kappa____ phi______ frames
    -       54.7500    0.0000 -180.0000 125

#__ type_ start__ end____ width___ exp.time_
  3 omega  -11.00   85.00   1.0000   17.5000
omega____ theta____ kappa____ phi______ frames
    -       54.7500  -77.0000   30.0000 96

#__ type_ start__ end____ width___ exp.time_
  4 omega   39.00   83.00   1.0000   18.0000
omega____ theta____ kappa____ phi______ frames
    -      109.5000  -50.0000 -180.0000 44

#__ type_ start__ end____ width___ exp.time_
  5 omega   48.00   83.00   1.0000   18.0000
omega____ theta____ kappa____ phi______ frames
    -      109.5000  -50.0000   30.0000 35

#__ type_ start__ end____ width___ exp.time_
  6 omega   37.00   71.00   1.0000   18.0000
omega____ theta____ kappa____ phi______ frames
    -      109.5000  -38.0000 -150.0000 34

#__ type_ start__ end____ width___ exp.time_
  7 omega   40.00   67.00   1.0000   18.0000
omega____ theta____ kappa____ phi______ frames
    -      109.5000  -25.0000   90.0000 27

#__ type_ start__ end____ width___ exp.time_
  8 omega   44.00   83.00   1.0000   18.0000
omega____ theta____ kappa____ phi______ frames
    -      109.5000  -50.0000 -120.0000 39

#__ type_ start__ end____ width___ exp.time_
  9 omega   38.00  148.00   1.0000   18.0000
omega____ theta____ kappa____ phi______ frames
    -      109.5000  -92.0000   30.0000 110

#__ type_ start__ end____ width___ exp.time_
 10 omega   37.00   70.00   1.0000   18.0000
omega____ theta____ kappa____ phi______ frames
    -      109.5000  -38.0000    0.0000 33

#__ type_ start__ end____ width___ exp.time_
 11 omega   38.00   71.00   1.0000   18.0000
omega____ theta____ kappa____ phi______ frames
    -      109.5000  -38.0000  -90.0000 33

#__ type_ start__ end____ width___ exp.time_
 12 omega   99.00  177.00   1.0000   18.0000
omega____ theta____ kappa____ phi______ frames
    -      109.5000   64.0000  -30.0000 78

#__ type_ start__ end____ width___ exp.time_
 13 omega   40.00   90.00   1.0000   18.0000
omega____ theta____ kappa____ phi______ frames
    -      109.5000 -111.0000 -150.0000 50
;
_diffrn_measurement_device 'four-circle diffractometer'
_diffrn_measurement_device_type 'Xcalibur, Eos, Gemini ultra'
_diffrn_measurement_method '\w scans'
_diffrn_orient_matrix_UB_11 -0.0730306000
_diffrn_orient_matrix_UB_12 0.0138456000
_diffrn_orient_matrix_UB_13 -0.0448564000
_diffrn_orient_matrix_UB_21 0.0285357000
_diffrn_orient_matrix_UB_22 0.0390721000
_diffrn_orient_matrix_UB_23 -0.0063079000
_diffrn_orient_matrix_UB_31 0.0093316000
_diffrn_orient_matrix_UB_32 -0.0112532000
_diffrn_orient_matrix_UB_33 -0.0769827000
_diffrn_radiation_monochromator mirror
_diffrn_radiation_probe x-ray
_diffrn_radiation_type CuK\a
_diffrn_radiation_wavelength 1.54184
_diffrn_reflns_av_R_equivalents 0.0749
_diffrn_reflns_av_unetI/netI 0.1218
_diffrn_reflns_Laue_measured_fraction_full 0.978
_diffrn_reflns_Laue_measured_fraction_max 0.978
_diffrn_reflns_limit_h_max 25
_diffrn_reflns_limit_h_min -19
_diffrn_reflns_limit_k_max 37
_diffrn_reflns_limit_k_min -43
_diffrn_reflns_limit_l_max 15
_diffrn_reflns_limit_l_min -22
_diffrn_reflns_number 43617
_diffrn_reflns_point_group_measured_fraction_full 0.978
_diffrn_reflns_point_group_measured_fraction_max 0.978
_diffrn_reflns_theta_full 66.600
_diffrn_reflns_theta_max 66.600
_diffrn_reflns_theta_min 4.634
_diffrn_source 'sealed X-ray tube'
_diffrn_source_type 'Enhance Ultra (Cu) X-ray Source'
_exptl_absorpt_coefficient_mu 1.666
_exptl_absorpt_correction_T_max 1.00000
_exptl_absorpt_correction_T_min 0.64043
_exptl_absorpt_correction_type multi-scan
_exptl_absorpt_process_details
;
CrysAlisPro, Agilent Technologies,
Version 1.171.37.34i (release 04-08-2014 CrysAlis171 .NET)
(compiled Aug  4 2014,14:34:23)
Empirical absorption correction using spherical harmonics,
 implemented in SCALE3 ABSPACK scaling algorithm.
;
_exptl_crystal_colour green
_exptl_crystal_colour_primary green
_exptl_crystal_density_diffrn 1.222
_exptl_crystal_description block
_exptl_crystal_F_000 4910
_exptl_crystal_size_max 0.15
_exptl_crystal_size_mid 0.12
_exptl_crystal_size_min 0.1
_refine_diff_density_max 1.339
_refine_diff_density_min -0.981
_refine_diff_density_rms 0.091
_refine_ls_extinction_method none
_refine_ls_goodness_of_fit_ref 1.016
_refine_ls_hydrogen_treatment constr
_refine_ls_matrix_type full
_refine_ls_number_parameters 1401
_refine_ls_number_reflns 22143
_refine_ls_number_restraints 62
_refine_ls_restrained_S_all 1.038
_refine_ls_R_factor_all 0.1445
_refine_ls_R_factor_gt 0.0902
_refine_ls_shift/su_max 0.001
_refine_ls_shift/su_mean 0.000
_refine_ls_structure_factor_coef Fsqd
_refine_ls_weighting_details 'w=1/[\s^2^(Fo^2^)+(0.1265P)^2^] where P=(Fo^2^+2Fc^2^)/3'
_refine_ls_weighting_scheme calc
_refine_ls_wR_factor_gt 0.2336
_refine_ls_wR_factor_ref 0.2680
_reflns_Friedel_coverage 0.000
_reflns_number_gt 11764
_reflns_number_total 22143
_reflns_threshold_expression 'I > 2\s(I)'
_cod_data_source_file c7ce02093g2.cif
_cod_data_source_block azam_ni5
_cod_depositor_comments 'Adding full bibliography for 7230048--7230057.cif.'
_cod_original_cell_volume 12820.1(10)
_cod_database_code 7230054
_chemical_oxdiff_formula Ni5C100H100N20O30
_shelx_space_group_comment
;
The symmetry employed for this shelxl refinement is uniquely defined
by the following loop, which should always be used as a source of
symmetry information in preference to the above space-group names.
They are only intended as comments.
;
_reflns_odcompleteness_completeness 98.22
_reflns_odcompleteness_iscentric 1
_reflns_odcompleteness_theta 66.97
_olex2_refinement_description
;
1. Fixed Uiso
 At 1.2 times of:
  All C(H) groups, All O(H) groups
 At 1.5 times of:
  All C(H,H,H) groups, All O(H,H) groups
2. Restrained distances
 O0-Cl1
 1.43 with sigma of 0.02
 Cl1-O044
 1.43 with sigma of 0.02
 Cl1-O040
 1.43 with sigma of 0.02
 O03G-Cl1
 1.43 with sigma of 0.02
3. Rigid bond restraints
 O040, Cl1, O03G, O044, O0
 with sigma for 1-2 distances of 0.01 and sigma for 1-3 distances of 0.01
4. Uiso/Uaniso restraints and constraints
O03G \\sim Cl1 \\sim O040 \\sim O044 \\sim O0: within 1.7A with sigma of 0.04
and sigma for terminal atoms of 0.08
5. Rigid body (RIGU) restrains
 O03G, Cl1, O040, O044, O0
 with sigma for 1-2 distances of 0.004 and sigma for 1-3 distances of 0.004
6. Others
 Fixed Sof: Cl1(0.5) N3(0.5) O4(0.5) C11(0.5) H11(0.5) C14(0.5) H14A(0.5)
 H14B(0.5) H14C(0.5) C15(0.5) H15A(0.5) H15B(0.5) H15C(0.5)
7.a Rotating group:
 O00S(H00A,H00B)
7.b Ternary CH refined with riding coordinates:
 O1(H1)
7.c Aromatic/amide H refined with riding coordinates:
 C01F(H01F), C01I(H01I), C01L(H01L), C01N(H01N), C01Q(H01Q), C01S(H01S),
 C01U(H01U), C01Z(H01Z), C021(H021), C022(H022), C024(H024), C026(H026),
 C027(H027), C029(H029), C02A(H02D), C02B(H02E), C02C(H02F), C02D(H02G),
 C02E(H02H), C02F(H02I), C02I(H02J), C02J(H02K), C02L(H02L), C02M(H02M),
 C02O(H02Q), C02T(H02X), C02U(H02Y), C02V(H02Z), C02X(H02), C02Y(H0AA),
 C02Z(H1AA), C031(H031), C032(H032), C035(H035), C038(H038), C039(H039),
 C03A(H03A), C03B(H03B), C03D(H03F), C03E(H03G), C03F(H03H), C03H(H03I),
 C03J(H03M), C03L(H3AA), C03N(H03T), C03O(H03U), C03R(H03V), C03S(H03W),
 C03V(H03Z), C03X(H03), C045(H045), C046(H046), C04B(H04J), C11(H11)
7.d Idealised Me refined as rotating group:
 C01H(H01A,H01B,H01C), C01R(H01D,H01E,H01G), C020(H02A,H02B,H02C), C02N(H02N,
 H02O,H02P), C02Q(H02R,H02S,H02T), C02S(H02U,H02V,H02W), C03C(H03C,H03D,H03E),
 C03I(H03J,H03K,H03L), C03K(H03N,H03O,H03P), C03M(H03Q,H03R,H03S), C03T(H03X,
 H03Y,H), C03W(H5AA,HA,HB), C03Y(H2AA,HC,HD), C03Z(H4AA,HE,HF), C042(H04D,H04E,
 H04F), C043(H04G,H04H,H04I), C049(H04A,H04B,H04C), C04C(H04K,H04L,H04M),
 C14(H14A,H14B,H14C), C15(H15A,H15B,H15C)
;
_shelx_shelxl_version_number 2014/7
_olex2_submission_special_instructions 'No special instructions were received'

loop_
_space_group_symop_operation_xyz
'x, y, z'
'-x, y+1/2, -z+1/2'
'-x, -y, -z'
'x, -y-1/2, z-1/2'

loop_
_atom_site_label
_atom_site_type_symbol
_atom_site_fract_x
_atom_site_fract_y
_atom_site_fract_z
_atom_site_U_iso_or_equiv
_atom_site_adp_type
_atom_site_occupancy
_atom_site_site_symmetry_order
_atom_site_calc_flag
_atom_site_refinement_flags_posn
_atom_site_refinement_flags_adp
_atom_site_refinement_flags_occupancy
_atom_site_disorder_assembly
_atom_site_disorder_group
Ni01 Ni 0.77949(5) 0.60526(3) 0.78811(6) 0.0327(2) Uani 1 1 d . . . . .
Ni02 Ni 0.62501(5) 0.62034(3) 0.70242(6) 0.0367(3) Uani 1 1 d . . . . .
Ni03 Ni 0.93391(5) 0.59272(3) 0.86526(6) 0.0355(3) Uani 1 1 d . . . . .
Ni04 Ni 0.88354(5) 0.66687(3) 0.78068(6) 0.0427(3) Uani 1 1 d . . . . .
Ni05 Ni 0.72870(5) 0.68051(3) 0.69966(6) 0.0443(3) Uani 1 1 d . . . . .
Cl00 Cl 0.77654(9) 0.46034(6) 0.40637(11) 0.0637(5) Uani 1 1 d . . . . .
Cl1 Cl 0.7785(5) 0.40296(14) 0.8064(3) 0.107(3) Uani 0.5 1 d D U P . .
O008 O 0.85064(19) 0.59102(11) 0.8980(2) 0.0362(9) Uani 1 1 d . . . . .
O009 O 0.59609(18) 0.56404(10) 0.6683(2) 0.0320(9) Uani 1 1 d . . . . .
O00A O 0.69023(19) 0.60244(10) 0.8126(2) 0.0314(8) Uani 1 1 d . . . . .
O00B O 0.5644(2) 0.63458(10) 0.5859(2) 0.0381(9) Uani 1 1 d . . . . .
O00C O 0.6442(2) 0.67440(11) 0.7344(3) 0.0454(11) Uani 1 1 d . . . . .
O00D O 0.71313(19) 0.62345(10) 0.6818(2) 0.0328(9) Uani 1 1 d . . . . .
O00E O 0.92790(19) 0.54026(11) 0.8139(2) 0.0365(9) Uani 1 1 d . . . . .
O00F O 1.03373(19) 0.59497(11) 0.8470(2) 0.0398(10) Uani 1 1 d . . . . .
O00G O 0.7930(2) 0.66322(10) 0.8039(2) 0.0386(10) Uani 1 1 d . . . . .
O1 O 0.86905(18) 0.61178(10) 0.7645(2) 0.0333(9) Uani 1 1 d . . . . .
H1 H 0.8717 0.6008 0.7153 0.040 Uiso 1 1 calc R . . . .
O00I O 0.9423(2) 0.65060(11) 0.8898(2) 0.0416(10) Uani 1 1 d . . . . .
O00J O 0.8123(2) 0.67880(11) 0.6679(2) 0.0468(11) Uani 1 1 d . . . . .
O00K O 0.7525(3) 0.74133(13) 0.7185(3) 0.0600(14) Uani 1 1 d . . . . .
O00L O 0.7201(2) 0.46638(16) 0.4341(3) 0.0668(15) Uani 1 1 d . . . . .
N00M N 0.5020(2) 0.52793(15) 0.6707(3) 0.0393(12) Uani 1 1 d . . . . .
N00N N 0.7700(2) 0.54810(12) 0.7653(3) 0.0291(10) Uani 1 1 d . . . . .
N00O N 0.9903(2) 0.56753(13) 0.9663(3) 0.0397(12) Uani 1 1 d . . . . .
N00P N 0.9000(2) 0.50307(14) 0.7051(3) 0.0361(11) Uani 1 1 d . . . . .
N00Q N 1.1587(2) 0.53954(15) 0.9746(3) 0.0464(13) Uani 1 1 d . . . . .
N00R N 1.1347(2) 0.56045(15) 0.9062(3) 0.0454(13) Uani 1 1 d . . . . .
O00S O 0.9790(3) 0.66357(16) 0.7552(3) 0.0674(15) Uani 1 1 d . . . . .
H00A H 0.9936 0.6387 0.7480 0.101 Uiso 1 1 d GR . . . .
H00B H 1.0185 0.6736 0.7945 0.101 Uiso 1 1 d GR . . . .
O00T O 0.7565(3) 0.4701(2) 0.3254(3) 0.0827(18) Uani 1 1 d . . . . .
O00U O 0.8934(3) 0.58558(15) 0.6321(3) 0.0608(13) Uani 1 1 d . . . . .
N00V N 0.4414(2) 0.53614(16) 0.6878(3) 0.0467(13) Uani 1 1 d . . . . .
N00W N 0.8409(2) 0.49309(14) 0.6435(3) 0.0382(12) Uani 1 1 d . . . . .
N00X N 0.9026(3) 0.72128(15) 0.8081(3) 0.0558(16) Uani 1 1 d . . . . .
N00Y N 0.6655(3) 0.69567(14) 0.5923(3) 0.0490(15) Uani 1 1 d . . . . .
N00Z N 0.4852(3) 0.68272(15) 0.5544(4) 0.0573(16) Uani 1 1 d . . . . .
C010 C 0.9088(3) 0.57593(17) 1.0341(4) 0.0425(15) Uani 1 1 d . . . . .
N011 N 0.8720(3) 0.79499(17) 0.6667(4) 0.0658(18) Uani 1 1 d . . . . .
C012 C 1.0528(3) 0.55702(17) 0.9611(3) 0.0364(13) Uani 1 1 d . . . . .
C013 C 0.8100(3) 0.52827(16) 0.7274(3) 0.0351(13) Uani 1 1 d . . . . .
C014 C 1.0701(3) 0.57350(17) 0.8989(4) 0.0395(14) Uani 1 1 d . . . . .
C015 C 0.8837(3) 0.52671(16) 0.7568(3) 0.0351(13) Uani 1 1 d . . . . .
C016 C 0.9647(3) 0.50002(17) 0.6955(4) 0.0378(13) Uani 1 1 d . . . . .
N017 N 0.8043(3) 0.78314(16) 0.6571(4) 0.0657(19) Uani 1 1 d . . . . .
C018 C 0.7867(3) 0.50773(16) 0.6629(3) 0.0347(13) Uani 1 1 d . . . . .
N019 N 0.5395(3) 0.62142(15) 0.7307(3) 0.0450(13) Uani 1 1 d . . . . .
C01A C 1.1073(3) 0.53580(17) 1.0037(4) 0.0395(14) Uani 1 1 d . . . . .
C01B C 1.1830(3) 0.58074(19) 0.8808(4) 0.0466(16) Uani 1 1 d . . . . .
C01C C 0.6845(3) 0.53635(17) 0.8287(4) 0.0375(14) Uani 1 1 d . . . . .
O01D O 0.8342(3) 0.4830(2) 0.4500(3) 0.092(2) Uani 1 1 d . . . . .
C01E C 0.6669(3) 0.57306(18) 0.8404(3) 0.0413(15) Uani 1 1 d . . . . .
C01F C 0.7318(3) 0.52617(17) 0.7896(3) 0.0336(13) Uani 1 1 d . . . . .
H01F H 0.7353 0.5003 0.7805 0.040 Uiso 1 1 calc R . . . .
C01G C 0.8518(3) 0.58978(17) 0.9724(3) 0.0383(14) Uani 1 1 d . . . . .
C01H C 0.7189(3) 0.60730(18) 0.6131(4) 0.0423(14) Uani 1 1 d . . . . .
H01A H 0.7651 0.6117 0.6115 0.063 Uiso 1 1 calc GR . . . .
H01B H 0.6851 0.6187 0.5675 0.063 Uiso 1 1 calc GR . . . .
H01C H 0.7106 0.5804 0.6131 0.063 Uiso 1 1 calc GR . . . .
C01I C 0.9730(3) 0.56428(17) 1.0278(3) 0.0414(15) Uani 1 1 d . . . . .
H01I H 1.0054 0.5533 1.0723 0.050 Uiso 1 1 calc R . . . .
O01J O 0.7946(4) 0.4218(2) 0.4152(4) 0.103(2) Uani 1 1 d . . . . .
C01K C 0.5409(3) 0.55993(17) 0.6830(3) 0.0375(14) Uani 1 1 d . . . . .
C01L C 0.7678(4) 0.7174(2) 0.4716(5) 0.066(2) Uani 1 1 d . . . . .
H01L H 0.7299 0.7282 0.4323 0.079 Uiso 1 1 calc R . . . .
C01M C 0.7586(4) 0.7044(2) 0.5392(5) 0.061(2) Uani 1 1 d . . . . .
C01N C 0.9694(3) 0.49897(19) 0.6217(4) 0.0467(16) Uani 1 1 d . . . . .
H01N H 0.9296 0.5003 0.5768 0.056 Uiso 1 1 calc R . . . .
N01O N 0.4869(3) 0.72125(17) 0.5421(5) 0.085(3) Uani 1 1 d . . . . .
C01P C 0.4466(3) 0.5711(2) 0.7169(4) 0.0491(17) Uani 1 1 d . . . . .
C01Q C 1.0869(3) 0.49435(18) 0.7510(4) 0.0467(16) Uani 1 1 d . . . . .
H01Q H 1.1272 0.4933 0.7953 0.056 Uiso 1 1 calc R . . . .
C01R C 0.7144(3) 0.49825(19) 0.6129(4) 0.0449(15) Uani 1 1 d . . . . .
H01D H 0.7100 0.5004 0.5581 0.067 Uiso 1 1 calc GR . . . .
H01E H 0.6825 0.5155 0.6244 0.067 Uiso 1 1 calc GR . . . .
H01G H 0.7038 0.4727 0.6239 0.067 Uiso 1 1 calc GR . . . .
C01S C 0.9050(4) 0.57399(19) 1.1075(4) 0.0493(17) Uani 1 1 d . . . . .
H01S H 0.9436 0.5655 1.1491 0.059 Uiso 1 1 calc R . . . .
C01T C 0.8771(4) 0.74889(18) 0.7501(4) 0.060(2) Uani 1 1 d . . . . .
C01U C 0.7207(4) 0.8302(2) 0.6638(5) 0.060(2) Uani 1 1 d . . . . .
H01U H 0.7406 0.8306 0.7188 0.072 Uiso 1 1 calc R . . . .
C01V C 0.9803(3) 0.67186(18) 0.9468(4) 0.0491(17) Uani 1 1 d . . . . .
N01W N 0.9743(4) 0.5915(2) 0.5752(5) 0.075(2) Uani 1 1 d . . . . .
C01X C 0.4229(3) 0.6627(2) 0.5161(4) 0.0544(18) Uani 1 1 d . . . . .
C01Y C 0.5505(3) 0.66855(18) 0.5739(4) 0.0482(17) Uani 1 1 d . . . . .
C01Z C 0.7926(3) 0.59749(18) 1.0635(4) 0.0476(16) Uani 1 1 d . . . . .
H01Z H 0.7529 0.6054 1.0740 0.057 Uiso 1 1 calc R . . . .
C020 C 1.1151(3) 0.51186(19) 1.0730(4) 0.0492(16) Uani 1 1 d . . . . .
H02A H 1.1440 0.4904 1.0723 0.074 Uiso 1 1 calc GR . . . .
H02B H 1.0700 0.5032 1.0718 0.074 Uiso 1 1 calc GR . . . .
H02C H 1.1365 0.5264 1.1204 0.074 Uiso 1 1 calc GR . . . .
C021 C 0.4031(3) 0.6342(2) 0.5506(4) 0.0568(19) Uani 1 1 d . . . . .
H021 H 0.4289 0.6275 0.6024 0.068 Uiso 1 1 calc R . . . .
C022 C 0.6543(3) 0.50685(19) 0.8556(4) 0.0457(15) Uani 1 1 d . . . . .
H022 H 0.6670 0.4821 0.8482 0.055 Uiso 1 1 calc R . . . .
C023 C 0.5044(3) 0.49631(18) 0.6253(4) 0.0405(14) Uani 1 1 d . . . . .
C024 C 1.0236(3) 0.49751(17) 0.7602(4) 0.0408(14) Uani 1 1 d . . . . .
H024 H 1.0205 0.4980 0.8108 0.049 Uiso 1 1 calc R . . . .
C025 C 0.5077(3) 0.58681(18) 0.7144(4) 0.0415(14) Uani 1 1 d . . . . .
C026 C 0.6205(3) 0.5790(2) 0.8801(4) 0.0458(16) Uani 1 1 d . . . . .
H026 H 0.6089 0.6038 0.8890 0.055 Uiso 1 1 calc R . . . .
C027 C 1.0917(3) 0.4927(2) 0.6787(4) 0.0539(18) Uani 1 1 d . . . . .
H027 H 1.1351 0.4893 0.6727 0.065 Uiso 1 1 calc R . . . .
C028 C 0.8161(4) 0.68980(18) 0.6001(4) 0.0558(19) Uani 1 1 d . . . . .
C029 C 0.6646(5) 0.8311(2) 0.5015(6) 0.082(3) Uani 1 1 d . . . . .
H029 H 0.6463 0.8319 0.4465 0.098 Uiso 1 1 calc R . . . .
C02A C 0.6892(4) 0.7066(2) 0.5403(5) 0.063(2) Uani 1 1 d . . . . .
H02D H 0.6568 0.7177 0.4959 0.076 Uiso 1 1 calc R . . . .
C02B C 0.7933(3) 0.60025(17) 0.9873(4) 0.0402(14) Uani 1 1 d . . . . .
H02E H 0.7543 0.6092 0.9468 0.048 Uiso 1 1 calc R . . . .
C02C C 0.4494(3) 0.4881(2) 0.5607(4) 0.0502(17) Uani 1 1 d . . . . .
H02F H 0.4103 0.5038 0.5455 0.060 Uiso 1 1 calc R . . . .
C02D C 0.6067(3) 0.5123(2) 0.8924(4) 0.0519(17) Uani 1 1 d . . . . .
H02G H 0.5850 0.4919 0.9078 0.062 Uiso 1 1 calc R . . . .
C02E C 0.6654(4) 0.8525(2) 0.6261(5) 0.064(2) Uani 1 1 d . . . . .
H02H H 0.6463 0.8679 0.6559 0.077 Uiso 1 1 calc R . . . .
C02F C 0.5658(3) 0.4438(2) 0.6028(5) 0.0548(18) Uani 1 1 d . . . . .
H02I H 0.6060 0.4289 0.6161 0.066 Uiso 1 1 calc R . . . .
C02G C 0.7463(4) 0.8073(2) 0.6194(5) 0.066(2) Uani 1 1 d . . . . .
C02H C 0.6081(4) 0.6964(2) 0.7656(5) 0.062(2) Uani 1 1 d . . . . .
C02I C 0.5178(4) 0.6481(2) 0.7638(4) 0.0570(19) Uani 1 1 d . . . . .
H02J H 0.4779 0.6436 0.7771 0.068 Uiso 1 1 calc R . . . .
C02J C 1.2368(3) 0.5991(2) 0.9358(5) 0.061(2) Uani 1 1 d . . . . .
H02K H 1.2425 0.5976 0.9894 0.073 Uiso 1 1 calc R . . . .
C02L C 1.1747(4) 0.5825(2) 0.8029(4) 0.0563(18) Uani 1 1 d . . . . .
H02L H 1.1379 0.5697 0.7661 0.068 Uiso 1 1 calc R . . . .
C02M C 0.5094(4) 0.4351(2) 0.5386(5) 0.061(2) Uani 1 1 d . . . . .
H02M H 0.5110 0.4138 0.5084 0.073 Uiso 1 1 calc R . . . .
C02N C 0.8374(3) 0.45371(18) 0.6202(4) 0.0490(16) Uani 1 1 d . . . . .
H02N H 0.8749 0.4482 0.6006 0.074 Uiso 1 1 calc GR . . . .
H02O H 0.7935 0.4489 0.5793 0.074 Uiso 1 1 calc GR . . . .
H02P H 0.8415 0.4378 0.6651 0.074 Uiso 1 1 calc GR . . . .
C02O C 0.6373(4) 0.8531(2) 0.5464(5) 0.070(2) Uani 1 1 d . . . . .
H02Q H 0.5989 0.8686 0.5220 0.084 Uiso 1 1 calc R . . . .
C02P C 0.9142(4) 0.77177(19) 0.7200(4) 0.063(2) Uani 1 1 d . . . . .
C02Q C 1.2099(3) 0.5116(2) 0.9780(4) 0.0587(19) Uani 1 1 d . . . . .
H02R H 1.1878 0.4897 0.9481 0.088 Uiso 1 1 calc GR . . . .
H02S H 1.2334 0.5044 1.0322 0.088 Uiso 1 1 calc GR . . . .
H02T H 1.2433 0.5218 0.9561 0.088 Uiso 1 1 calc GR . . . .
C02R C 0.5497(4) 0.6838(2) 0.7819(5) 0.072(3) Uani 1 1 d . . . . .
C02S C 0.7882(3) 0.68026(17) 0.8713(4) 0.0480(16) Uani 1 1 d . . . . .
H02U H 0.7436 0.6745 0.8761 0.072 Uiso 1 1 calc GR . . . .
H02V H 0.7930 0.7073 0.8678 0.072 Uiso 1 1 calc GR . . . .
H02W H 0.8247 0.6708 0.9169 0.072 Uiso 1 1 calc GR . . . .
C02T C 0.9432(4) 0.7334(2) 0.8737(5) 0.061(2) Uani 1 1 d . . . . .
H02X H 0.9491 0.7596 0.8783 0.073 Uiso 1 1 calc R . . . .
C02U C 0.4514(4) 0.4565(2) 0.5179(4) 0.0560(19) Uani 1 1 d . . . . .
H02Y H 0.4129 0.4498 0.4744 0.067 Uiso 1 1 calc R . . . .
C02V C 0.5629(3) 0.4746(2) 0.6474(4) 0.0493(17) Uani 1 1 d . . . . .
H02Z H 0.6005 0.4806 0.6924 0.059 Uiso 1 1 calc R . . . .
C02W C 0.8055(4) 0.75490(19) 0.7102(4) 0.059(2) Uani 1 1 d . . . . .
C02X C 0.8803(4) 0.6877(2) 0.5886(4) 0.0540(18) Uani 1 1 d . . . . .
H02 H 0.9190 0.6781 0.6284 0.065 Uiso 1 1 calc R . . . .
C02Y C 0.8863(5) 0.6997(2) 0.5198(5) 0.072(2) Uani 1 1 d . . . . .
H0AA H 0.9293 0.6976 0.5122 0.086 Uiso 1 1 calc R . . . .
C02Z C 0.5915(3) 0.5497(2) 0.9065(4) 0.0534(18) Uani 1 1 d . . . . .
H1AA H 0.5610 0.5545 0.9342 0.064 Uiso 1 1 calc R . . . .
C030 C 0.9809(4) 0.71163(19) 0.9411(4) 0.0548(18) Uani 1 1 d . . . . .
C031 C 1.0243(4) 0.6555(2) 1.0156(4) 0.066(2) Uani 1 1 d . . . . .
H031 H 1.0269 0.6291 1.0201 0.079 Uiso 1 1 calc R . . . .
C032 C 0.8458(4) 0.5841(2) 1.1224(4) 0.0531(18) Uani 1 1 d . . . . .
H032 H 0.8431 0.5816 1.1730 0.064 Uiso 1 1 calc R . . . .
C033 C 0.5939(4) 0.7001(2) 0.5763(5) 0.063(2) Uani 1 1 d . . . . .
C034 C 0.5534(4) 0.7309(2) 0.5615(6) 0.080(3) Uani 1 1 d . . . . .
C035 C 1.0232(4) 0.7316(2) 1.0059(5) 0.067(2) Uani 1 1 d . . . . .
H035 H 1.0235 0.7580 1.0025 0.080 Uiso 1 1 calc R . . . .
O036 O 0.5719(4) 0.4586(2) 1.0615(5) 0.111(3) Uani 1 1 d . . . . .
N037 N 0.6363(4) 0.5083(3) 1.1175(4) 0.079(2) Uani 1 1 d . . . . .
C038 C 0.6305(4) 0.7329(2) 0.7839(6) 0.086(3) Uani 1 1 d . . . . .
H038 H 0.6697 0.7414 0.7731 0.103 Uiso 1 1 calc R . . . .
C039 C 1.0638(4) 0.6774(2) 1.0769(5) 0.069(2) Uani 1 1 d . . . . .
H039 H 1.0921 0.6659 1.1233 0.083 Uiso 1 1 calc R . . . .
C03A C 0.3455(4) 0.6150(3) 0.5107(5) 0.074(2) Uani 1 1 d . . . . .
H03A H 0.3323 0.5940 0.5342 0.089 Uiso 1 1 calc R . . . .
C03B C 1.0344(3) 0.4959(2) 0.6150(4) 0.0550(19) Uani 1 1 d . . . . .
H03B H 1.0386 0.4960 0.5649 0.066 Uiso 1 1 calc R . . . .
C03C C 0.3934(4) 0.5872(3) 0.7449(5) 0.071(2) Uani 1 1 d . . . . .
H03C H 0.3504 0.5735 0.7219 0.107 Uiso 1 1 calc GR . . . .
H03D H 0.3864 0.6135 0.7297 0.107 Uiso 1 1 calc GR . . . .
H03E H 0.4081 0.5852 0.8016 0.107 Uiso 1 1 calc GR . . . .
C03D C 1.2202(4) 0.6029(2) 0.7783(5) 0.063(2) Uani 1 1 d . . . . .
H03F H 1.2155 0.6041 0.7249 0.076 Uiso 1 1 calc R . . . .
C03E C 1.2725(4) 0.6215(2) 0.8332(5) 0.066(2) Uani 1 1 d . . . . .
H03G H 1.3031 0.6362 0.8168 0.079 Uiso 1 1 calc R . . . .
C03F C 0.8296(5) 0.7150(2) 0.4597(5) 0.072(2) Uani 1 1 d . . . . .
H03H H 0.8344 0.7234 0.4126 0.086 Uiso 1 1 calc R . . . .
O03G O 0.7555(6) 0.4298(2) 0.7559(5) 0.155(4) Uani 1 1 d D U . A 1
C03H C 1.0624(4) 0.7160(2) 1.0710(5) 0.070(2) Uani 1 1 d . . . . .
H03I H 1.0892 0.7309 1.1131 0.084 Uiso 1 1 calc R . . . .
C03I C 0.4136(4) 0.5043(2) 0.7194(5) 0.068(2) Uani 1 1 d . . . . .
H03J H 0.4213 0.4811 0.6952 0.102 Uiso 1 1 calc GR . . . .
H03K H 0.3643 0.5078 0.7082 0.102 Uiso 1 1 calc GR . . . .
H03L H 0.4367 0.5028 0.7757 0.102 Uiso 1 1 calc GR . . . .
C03J C 0.3063(4) 0.6253(2) 0.4374(5) 0.072(2) Uani 1 1 d . . . . .
H03M H 0.2642 0.6129 0.4123 0.087 Uiso 1 1 calc R . . . .
C03K C 0.8845(5) 0.8094(2) 0.5989(5) 0.078(3) Uani 1 1 d . . . . .
H03N H 0.8783 0.7894 0.5606 0.117 Uiso 1 1 calc GR . . . .
H03O H 0.9315 0.8189 0.6139 0.117 Uiso 1 1 calc GR . . . .
H03P H 0.8523 0.8296 0.5763 0.117 Uiso 1 1 calc GR . . . .
C03L C 0.9534(5) 0.5898(2) 0.6361(6) 0.074(2) Uani 1 1 d . . . . .
H3AA H 0.9869 0.5919 0.6863 0.088 Uiso 1 1 calc R . . . .
C03M C 0.9895(4) 0.7722(2) 0.7345(5) 0.076(3) Uani 1 1 d . . . . .
H03Q H 0.9990 0.7601 0.6912 0.114 Uiso 1 1 calc GR . . . .
H03R H 1.0133 0.7589 0.7827 0.114 Uiso 1 1 calc GR . . . .
H03S H 1.0057 0.7981 0.7389 0.114 Uiso 1 1 calc GR . . . .
C03N C 0.7204(4) 0.8077(2) 0.5399(5) 0.071(2) Uani 1 1 d . . . . .
H03T H 0.7399 0.7923 0.5107 0.085 Uiso 1 1 calc R . . . .
C03O C 1.2815(4) 0.6194(2) 0.9109(5) 0.070(2) Uani 1 1 d . . . . .
H03U H 1.3187 0.6320 0.9475 0.084 Uiso 1 1 calc R . . . .
N03P N 0.7439(6) 0.5885(3) 0.3979(6) 0.123(4) Uani 1 1 d . . . . .
C03R C 0.3863(4) 0.6731(2) 0.4392(5) 0.085(3) Uani 1 1 d . . . . .
H03V H 0.4014 0.6929 0.4145 0.102 Uiso 1 1 calc R . . . .
C03S C 0.5964(5) 0.7567(3) 0.8178(8) 0.139(6) Uani 1 1 d . . . . .
H03W H 0.6130 0.7813 0.8308 0.167 Uiso 1 1 calc R . . . .
C03T C 0.4412(5) 0.7425(3) 0.5725(8) 0.134(6) Uani 1 1 d . . . . .
H03X H 0.3988 0.7284 0.5642 0.201 Uiso 1 1 calc GR . . . .
H03Y H 0.4304 0.7665 0.5455 0.201 Uiso 1 1 calc GR . . . .
H H 0.4637 0.7468 0.6282 0.201 Uiso 1 1 calc GR . . . .
C03V C 0.3266(5) 0.6529(3) 0.4003(6) 0.094(3) Uani 1 1 d . . . . .
H03Z H 0.3006 0.6587 0.3480 0.113 Uiso 1 1 calc R . . . .
C03W C 0.7359(7) 0.5652(3) 0.4531(8) 0.113(4) Uani 1 1 d . . . . .
H5AA H 0.7358 0.5393 0.4361 0.169 Uiso 1 1 calc GR . . . .
HA H 0.6924 0.5707 0.4610 0.169 Uiso 1 1 calc GR . . . .
HB H 0.7738 0.5689 0.5020 0.169 Uiso 1 1 calc GR . . . .
C03X C 0.5156(5) 0.7093(3) 0.8157(7) 0.109(4) Uani 1 1 d . . . . .
H03 H 0.4761 0.7016 0.8268 0.131 Uiso 1 1 calc R . . . .
C03Y C 0.5742(5) 0.7710(2) 0.5676(9) 0.154(7) Uani 1 1 d . . . . .
H2AA H 0.5583 0.7823 0.5159 0.231 Uiso 1 1 calc GR . . . .
HC H 0.6242 0.7728 0.5895 0.231 Uiso 1 1 calc GR . . . .
HD H 0.5538 0.7841 0.6014 0.231 Uiso 1 1 calc GR . . . .
C03Z C 0.9263(6) 0.5900(3) 0.5004(6) 0.101(3) Uani 1 1 d . . . . .
H4AA H 0.8838 0.5789 0.5024 0.151 Uiso 1 1 calc GR . . . .
HE H 0.9444 0.5748 0.4672 0.151 Uiso 1 1 calc GR . . . .
HF H 0.9171 0.6153 0.4792 0.151 Uiso 1 1 calc GR . . . .
O040 O 0.7798(7) 0.4074(4) 0.8758(5) 0.222(5) Uani 1 1 d D U . B 1
C042 C 0.5865(7) 0.5357(4) 1.0956(7) 0.135(5) Uani 1 1 d . . . . .
H04D H 0.5917 0.5525 1.1395 0.203 Uiso 1 1 calc GR . . . .
H04E H 0.5411 0.5241 1.0796 0.203 Uiso 1 1 calc GR . . . .
H04F H 0.5915 0.5500 1.0520 0.203 Uiso 1 1 calc GR . . . .
C043 C 0.7058(6) 0.5206(4) 1.1638(8) 0.143(5) Uani 1 1 d . . . . .
H04G H 0.7257 0.5347 1.1307 0.215 Uiso 1 1 calc GR . . . .
H04H H 0.7344 0.4988 1.1850 0.215 Uiso 1 1 calc GR . . . .
H04I H 0.7037 0.5365 1.2065 0.215 Uiso 1 1 calc GR . . . .
O044 O 0.7797(8) 0.3678(2) 0.7759(6) 0.250(7) Uani 1 1 d D U . C 1
C045 C 0.5401(6) 0.7457(4) 0.8326(9) 0.150(7) Uani 1 1 d . . . . .
H045 H 0.5168 0.7627 0.8548 0.180 Uiso 1 1 calc R . . . .
C046 C 0.7604(9) 0.5746(5) 0.3380(9) 0.149(6) Uani 1 1 d . . . . .
H046 H 0.7650 0.5484 0.3343 0.179 Uiso 1 1 calc R . . . .
C049 C 1.0468(6) 0.5951(4) 0.5881(9) 0.159(7) Uani 1 1 d . . . . .
H04A H 1.0654 0.5709 0.5805 0.238 Uiso 1 1 calc GR . . . .
H04B H 1.0702 0.6038 0.6413 0.238 Uiso 1 1 calc GR . . . .
H04C H 1.0538 0.6132 0.5513 0.238 Uiso 1 1 calc GR . . . .
C04B C 0.6271(7) 0.4716(4) 1.1010(7) 0.102(3) Uani 1 1 d . . . . .
H04J H 0.6650 0.4553 1.1208 0.122 Uiso 1 1 calc R . . . .
C04C C 0.7507(8) 0.6267(4) 0.4064(11) 0.179(7) Uani 1 1 d . . . . .
H04K H 0.7052 0.6382 0.3911 0.269 Uiso 1 1 calc GR . . . .
H04L H 0.7756 0.6363 0.3733 0.269 Uiso 1 1 calc GR . . . .
H04M H 0.7760 0.6328 0.4607 0.269 Uiso 1 1 calc GR . . . .
O04D O 0.7694(11) 0.5940(4) 0.2894(9) 0.272(9) Uani 1 1 d . . . . .
N3 N 0.5567(7) 0.6314(4) 0.3160(9) 0.074(4) Uiso 0.5 1 d . . P . .
O4 O 0.5738(8) 0.5824(4) 0.2491(9) 0.109(5) Uiso 0.5 1 d . . P . .
C11 C 0.5638(9) 0.5964(5) 0.3069(11) 0.075(5) Uiso 0.5 1 d . . P . .
H11 H 0.5612 0.5801 0.3467 0.090 Uiso 0.5 1 calc R . P . .
C14 C 0.5556(11) 0.6577(6) 0.2448(13) 0.099(6) Uiso 0.5 1 d . . P . .
H14A H 0.6024 0.6607 0.2440 0.149 Uiso 0.5 1 calc GR . P . .
H14B H 0.5370 0.6822 0.2508 0.149 Uiso 0.5 1 calc GR . P . .
H14C H 0.5269 0.6463 0.1960 0.149 Uiso 0.5 1 calc GR . P . .
C15 C 0.5563(11) 0.6468(6) 0.3840(12) 0.094(6) Uiso 0.5 1 d . . P . .
H15A H 0.5712 0.6282 0.4255 0.140 Uiso 0.5 1 calc GR . P . .
H15B H 0.5098 0.6551 0.3783 0.140 Uiso 0.5 1 calc GR . P . .
H15C H 0.5875 0.6682 0.3971 0.140 Uiso 0.5 1 calc GR . P . .
O0 O 0.8283(6) 0.4062(3) 0.8080(6) 0.135(4) Uani 1 1 d D U . D 2

loop_
_atom_site_aniso_label
_atom_site_aniso_U_11
_atom_site_aniso_U_22
_atom_site_aniso_U_33
_atom_site_aniso_U_23
_atom_site_aniso_U_13
_atom_site_aniso_U_12
Ni01 0.0346(5) 0.0296(5) 0.0298(5) -0.0001(4) 0.0054(4) -0.0009(4)
Ni02 0.0382(5) 0.0348(6) 0.0325(6) -0.0024(4) 0.0057(4) 0.0026(4)
Ni03 0.0339(5) 0.0361(5) 0.0306(6) 0.0030(4) 0.0031(4) -0.0029(4)
Ni04 0.0420(5) 0.0349(6) 0.0390(6) 0.0066(5) -0.0022(5) -0.0084(5)
Ni05 0.0433(6) 0.0335(6) 0.0424(7) 0.0033(5) -0.0036(5) -0.0022(5)
Cl00 0.0483(9) 0.0998(16) 0.0463(11) -0.0056(10) 0.0201(8) -0.0116(9)
Cl1 0.242(8) 0.0274(19) 0.027(2) -0.0052(15) 0.013(4) -0.025(4)
O008 0.036(2) 0.035(2) 0.035(2) 0.0033(18) 0.0071(17) -0.0021(17)
O009 0.0314(19) 0.040(2) 0.029(2) -0.0007(17) 0.0167(16) 0.0004(17)
O00A 0.0372(19) 0.034(2) 0.021(2) -0.0027(16) 0.0075(16) -0.0003(17)
O00B 0.046(2) 0.026(2) 0.035(2) 0.0001(17) 0.0038(18) 0.0000(17)
O00C 0.047(2) 0.032(2) 0.044(3) -0.0097(19) -0.001(2) 0.0022(19)
O00D 0.0365(19) 0.0256(19) 0.029(2) 0.0000(16) 0.0019(16) -0.0032(16)
O00E 0.035(2) 0.038(2) 0.032(2) -0.0053(18) 0.0048(17) -0.0020(17)
O00F 0.036(2) 0.046(2) 0.037(2) 0.0121(19) 0.0116(18) -0.0012(18)
O00G 0.043(2) 0.026(2) 0.036(2) -0.0049(17) -0.0007(18) 0.0012(17)
O1 0.0295(18) 0.033(2) 0.029(2) 0.0057(16) -0.0005(16) -0.0045(16)
O00I 0.046(2) 0.035(2) 0.032(2) 0.0017(18) -0.0037(18) -0.0148(18)
O00J 0.049(2) 0.038(2) 0.040(3) 0.0156(19) -0.004(2) -0.0108(19)
O00K 0.060(3) 0.043(3) 0.056(3) 0.011(2) -0.007(2) -0.008(2)
O00L 0.053(3) 0.097(4) 0.060(3) -0.011(3) 0.031(3) -0.005(3)
N00M 0.037(2) 0.053(3) 0.034(3) -0.004(2) 0.020(2) -0.002(2)
N00N 0.030(2) 0.029(2) 0.026(3) -0.0034(19) 0.0067(19) -0.0020(19)
N00O 0.042(3) 0.034(3) 0.033(3) 0.003(2) -0.001(2) 0.001(2)
N00P 0.030(2) 0.048(3) 0.028(3) -0.007(2) 0.007(2) -0.008(2)
N00Q 0.034(3) 0.051(3) 0.043(3) 0.013(3) -0.003(2) 0.004(2)
N00R 0.035(3) 0.051(3) 0.047(3) 0.009(3) 0.010(2) -0.001(2)
O00S 0.064(3) 0.083(4) 0.052(3) 0.002(3) 0.016(3) -0.032(3)
O00T 0.060(3) 0.138(6) 0.052(4) -0.004(3) 0.021(3) -0.022(3)
O00U 0.067(3) 0.067(3) 0.052(3) -0.004(3) 0.024(3) -0.001(3)
N00V 0.033(3) 0.055(3) 0.054(4) -0.002(3) 0.018(2) -0.006(2)
N00W 0.036(2) 0.046(3) 0.033(3) -0.007(2) 0.012(2) -0.007(2)
N00X 0.055(3) 0.040(3) 0.053(4) 0.009(3) -0.008(3) -0.014(3)
N00Y 0.045(3) 0.032(3) 0.051(4) 0.015(3) -0.008(3) -0.009(2)
N00Z 0.045(3) 0.037(3) 0.068(4) 0.002(3) -0.010(3) 0.005(2)
C010 0.043(3) 0.038(3) 0.045(4) -0.003(3) 0.013(3) -0.002(3)
N011 0.073(4) 0.045(3) 0.059(4) 0.017(3) -0.004(3) -0.012(3)
C012 0.034(3) 0.043(3) 0.029(3) 0.003(3) 0.006(2) -0.004(3)
C013 0.040(3) 0.034(3) 0.028(3) 0.003(2) 0.008(2) -0.003(3)
C014 0.034(3) 0.042(3) 0.037(4) 0.008(3) 0.005(3) -0.004(3)
C015 0.034(3) 0.033(3) 0.036(3) 0.006(3) 0.011(3) -0.001(2)
C016 0.042(3) 0.040(3) 0.031(3) 0.004(3) 0.013(3) -0.001(3)
N017 0.065(4) 0.040(3) 0.063(4) 0.011(3) -0.016(3) -0.007(3)
C018 0.042(3) 0.041(3) 0.021(3) 0.001(2) 0.012(2) 0.000(3)
N019 0.051(3) 0.048(3) 0.030(3) -0.008(2) 0.006(2) 0.010(3)
C01A 0.035(3) 0.038(3) 0.033(3) -0.001(3) -0.005(2) -0.004(3)
C01B 0.032(3) 0.049(4) 0.059(5) -0.001(3) 0.015(3) 0.001(3)
C01C 0.030(3) 0.041(3) 0.038(4) -0.004(3) 0.006(2) 0.000(2)
O01D 0.061(3) 0.155(6) 0.060(4) -0.025(4) 0.021(3) -0.034(4)
C01E 0.041(3) 0.046(4) 0.028(3) -0.004(3) 0.000(3) -0.001(3)
C01F 0.038(3) 0.042(3) 0.019(3) 0.005(2) 0.007(2) 0.000(3)
C01G 0.053(3) 0.038(3) 0.024(3) 0.001(3) 0.013(3) -0.001(3)
C01H 0.046(3) 0.043(4) 0.036(4) -0.001(3) 0.011(3) -0.010(3)
C01I 0.055(4) 0.041(3) 0.022(3) 0.005(3) 0.005(3) -0.005(3)
O01J 0.128(6) 0.094(5) 0.105(6) 0.009(4) 0.063(5) 0.020(4)
C01K 0.040(3) 0.044(3) 0.023(3) 0.002(3) 0.003(2) 0.003(3)
C01L 0.076(5) 0.059(5) 0.048(5) 0.017(4) 0.002(4) -0.008(4)
C01M 0.068(5) 0.042(4) 0.056(5) 0.013(3) -0.003(4) -0.014(4)
C01N 0.045(3) 0.060(4) 0.030(4) -0.002(3) 0.006(3) 0.001(3)
N01O 0.050(4) 0.037(3) 0.125(7) 0.000(4) -0.027(4) -0.002(3)
C01P 0.034(3) 0.072(5) 0.042(4) 0.007(3) 0.014(3) 0.005(3)
C01Q 0.041(3) 0.052(4) 0.044(4) 0.006(3) 0.010(3) 0.003(3)
C01R 0.041(3) 0.058(4) 0.029(3) -0.005(3) 0.003(3) -0.007(3)
C01S 0.072(4) 0.056(4) 0.022(3) 0.010(3) 0.018(3) 0.014(3)
C01T 0.061(4) 0.034(4) 0.056(5) 0.014(3) -0.019(3) -0.011(3)
C01U 0.060(4) 0.054(5) 0.056(5) 0.020(4) 0.004(4) -0.013(4)
C01V 0.052(4) 0.039(4) 0.045(4) -0.001(3) 0.002(3) -0.003(3)
N01W 0.065(4) 0.079(5) 0.094(6) 0.021(4) 0.043(4) 0.006(4)
C01X 0.046(4) 0.048(4) 0.056(5) 0.002(3) -0.001(3) 0.011(3)
C01Y 0.047(4) 0.037(4) 0.044(4) -0.003(3) -0.006(3) -0.002(3)
C01Z 0.053(4) 0.050(4) 0.043(4) -0.004(3) 0.021(3) 0.007(3)
C020 0.049(4) 0.049(4) 0.038(4) 0.008(3) -0.001(3) 0.002(3)
C021 0.047(4) 0.067(5) 0.049(5) 0.011(4) 0.007(3) 0.009(4)
C022 0.044(3) 0.048(4) 0.043(4) 0.005(3) 0.012(3) -0.001(3)
C023 0.036(3) 0.047(4) 0.041(4) 0.001(3) 0.016(3) -0.008(3)
C024 0.040(3) 0.044(4) 0.038(4) 0.003(3) 0.013(3) 0.000(3)
C025 0.041(3) 0.045(4) 0.036(4) -0.003(3) 0.010(3) 0.004(3)
C026 0.039(3) 0.069(5) 0.032(4) -0.001(3) 0.016(3) 0.004(3)
C027 0.038(3) 0.084(5) 0.048(4) 0.003(4) 0.025(3) 0.000(3)
C028 0.066(4) 0.033(3) 0.052(5) 0.011(3) -0.001(4) -0.014(3)
C029 0.092(6) 0.044(4) 0.070(6) 0.016(4) -0.025(5) -0.007(4)
C02A 0.068(5) 0.045(4) 0.054(5) 0.014(4) -0.009(4) -0.015(4)
C02B 0.043(3) 0.043(4) 0.034(4) 0.000(3) 0.012(3) 0.003(3)
C02C 0.041(3) 0.065(5) 0.046(4) 0.000(3) 0.017(3) -0.011(3)
C02D 0.044(3) 0.071(5) 0.045(4) 0.007(3) 0.020(3) -0.009(3)
C02E 0.055(4) 0.066(5) 0.065(5) 0.016(4) 0.013(4) -0.013(4)
C02F 0.045(4) 0.053(4) 0.070(5) -0.008(4) 0.025(4) -0.001(3)
C02G 0.070(5) 0.037(4) 0.062(5) 0.018(4) -0.015(4) -0.011(4)
C02H 0.054(4) 0.045(4) 0.065(5) -0.029(4) -0.010(4) 0.020(3)
C02I 0.048(4) 0.068(5) 0.054(5) -0.012(4) 0.017(3) 0.014(4)
C02J 0.046(4) 0.079(5) 0.057(5) -0.017(4) 0.018(3) -0.010(4)
C02L 0.067(4) 0.066(5) 0.037(4) -0.005(3) 0.019(3) -0.015(4)
C02M 0.065(5) 0.059(5) 0.063(5) -0.020(4) 0.027(4) -0.022(4)
C02N 0.042(3) 0.049(4) 0.055(4) -0.010(3) 0.015(3) -0.002(3)
C02O 0.057(4) 0.046(4) 0.087(7) 0.022(4) -0.002(4) -0.005(4)
C02P 0.075(5) 0.039(4) 0.048(4) -0.002(3) -0.015(4) -0.012(4)
C02Q 0.048(4) 0.070(5) 0.048(4) 0.013(4) 0.004(3) 0.023(4)
C02R 0.054(4) 0.083(6) 0.063(5) -0.035(4) 0.000(4) 0.023(4)
C02S 0.058(4) 0.036(3) 0.043(4) -0.010(3) 0.007(3) 0.005(3)
C02T 0.055(4) 0.040(4) 0.067(5) 0.015(3) -0.007(4) -0.012(3)
C02U 0.051(4) 0.075(5) 0.042(4) -0.012(4) 0.015(3) -0.021(4)
C02V 0.035(3) 0.061(4) 0.046(4) -0.001(3) 0.007(3) 0.002(3)
C02W 0.069(5) 0.037(4) 0.048(4) 0.012(3) -0.011(4) -0.014(3)
C02X 0.067(4) 0.056(4) 0.035(4) 0.007(3) 0.012(3) -0.002(4)
C02Y 0.087(6) 0.055(5) 0.070(6) 0.000(4) 0.022(5) -0.009(4)
C02Z 0.040(3) 0.081(5) 0.041(4) 0.004(4) 0.017(3) 0.004(3)
C030 0.060(4) 0.042(4) 0.052(5) 0.007(3) 0.004(3) -0.010(3)
C031 0.073(5) 0.043(4) 0.054(5) 0.002(3) -0.015(4) -0.007(4)
C032 0.070(4) 0.063(5) 0.028(4) 0.000(3) 0.019(3) 0.004(4)
C033 0.050(4) 0.048(4) 0.063(5) 0.006(4) -0.016(4) -0.001(3)
C034 0.058(5) 0.036(4) 0.108(7) 0.006(4) -0.021(5) -0.003(3)
C035 0.066(5) 0.041(4) 0.065(5) 0.000(4) -0.016(4) -0.011(3)
O036 0.082(5) 0.144(7) 0.106(6) -0.005(5) 0.031(4) -0.014(5)
N037 0.087(5) 0.111(7) 0.053(5) 0.005(4) 0.039(4) 0.000(5)
C038 0.057(5) 0.060(5) 0.108(8) -0.038(5) -0.015(5) 0.009(4)
C039 0.078(5) 0.047(4) 0.052(5) -0.007(3) -0.018(4) -0.007(4)
C03A 0.061(5) 0.076(6) 0.078(6) 0.011(5) 0.014(4) -0.003(4)
C03B 0.040(3) 0.092(6) 0.043(4) 0.007(4) 0.027(3) 0.004(4)
C03C 0.059(4) 0.092(6) 0.072(6) -0.009(5) 0.034(4) 0.010(4)
C03D 0.074(5) 0.070(5) 0.059(5) 0.001(4) 0.040(4) -0.011(4)
C03E 0.047(4) 0.074(5) 0.091(7) -0.005(5) 0.040(4) -0.015(4)
C03F 0.085(6) 0.071(6) 0.051(5) 0.019(4) 0.014(4) -0.004(5)
O03G 0.261(11) 0.095(5) 0.121(6) 0.023(4) 0.079(7) 0.041(6)
C03H 0.071(5) 0.049(4) 0.059(5) -0.007(4) -0.019(4) -0.010(4)
C03I 0.059(4) 0.085(6) 0.074(6) -0.002(5) 0.040(4) -0.012(4)
C03J 0.052(4) 0.073(6) 0.077(6) 0.000(5) 0.001(4) -0.005(4)
C03K 0.081(6) 0.068(5) 0.066(6) 0.024(4) 0.000(5) -0.003(5)
C03L 0.074(6) 0.059(5) 0.074(6) 0.008(4) 0.005(5) -0.015(4)
C03M 0.069(5) 0.058(5) 0.080(6) 0.025(4) -0.004(4) -0.003(4)
C03N 0.078(5) 0.039(4) 0.069(6) 0.007(4) -0.010(4) -0.005(4)
C03O 0.056(4) 0.085(6) 0.076(6) -0.014(5) 0.031(4) -0.026(4)
N03P 0.179(11) 0.097(7) 0.118(9) -0.048(6) 0.084(8) -0.041(7)
C03R 0.068(5) 0.080(6) 0.068(6) 0.030(5) -0.028(4) -0.023(4)
C03S 0.071(6) 0.107(9) 0.195(14) -0.107(9) -0.013(8) 0.023(6)
C03T 0.059(5) 0.055(6) 0.251(16) -0.028(8) 0.004(7) 0.015(5)
C03V 0.077(6) 0.103(7) 0.067(6) 0.023(5) -0.023(5) -0.033(5)
C03W 0.142(10) 0.080(7) 0.137(11) -0.022(7) 0.075(9) -0.018(7)
C03X 0.078(6) 0.115(8) 0.127(9) -0.077(7) 0.025(6) 0.025(6)
C03Y 0.069(6) 0.035(5) 0.272(16) 0.027(7) -0.057(8) -0.006(4)
C03Z 0.127(9) 0.124(9) 0.068(7) 0.003(6) 0.055(7) -0.005(7)
O040 0.324(14) 0.244(10) 0.086(5) -0.041(5) 0.053(6) -0.175(10)
C042 0.153(12) 0.199(14) 0.083(8) 0.037(9) 0.079(9) 0.059(11)
C043 0.105(9) 0.182(15) 0.135(12) 0.007(10) 0.030(9) -0.030(10)
O044 0.387(16) 0.089(5) 0.134(7) -0.031(5) -0.098(8) 0.034(7)
C045 0.079(7) 0.125(10) 0.225(16) -0.123(10) 0.021(9) 0.026(7)
C046 0.231(18) 0.131(12) 0.103(11) -0.005(10) 0.078(12) 0.031(12)
C049 0.084(7) 0.201(15) 0.209(16) 0.111(12) 0.072(9) 0.000(9)
C04B 0.111(9) 0.106(9) 0.110(10) 0.015(7) 0.067(8) 0.009(8)
C04C 0.170(15) 0.089(10) 0.24(2) -0.026(11) 0.015(13) 0.013(10)
O04D 0.48(3) 0.198(14) 0.213(15) 0.081(11) 0.212(18) 0.072(15)
O0 0.273(10) 0.046(5) 0.072(5) -0.003(4) 0.041(6) 0.043(6)

loop_
_atom_type_symbol
_atom_type_description
_atom_type_scat_dispersion_real
_atom_type_scat_dispersion_imag
_atom_type_scat_source
C C 0.0181 0.0091 'International Tables Vol C Tables 4.2.6.8 and 6.1.1.4'
H H 0.0000 0.0000 'International Tables Vol C Tables 4.2.6.8 and 6.1.1.4'
Cl Cl 0.3639 0.7018 'International Tables Vol C Tables 4.2.6.8 and 6.1.1.4'
N N 0.0311 0.0180 'International Tables Vol C Tables 4.2.6.8 and 6.1.1.4'
Ni Ni -3.0029 0.5091 'International Tables Vol C Tables 4.2.6.8 and 6.1.1.4'
O O 0.0492 0.0322 'International Tables Vol C Tables 4.2.6.8 and 6.1.1.4'

loop_
_geom_angle_atom_site_label_1
_geom_angle_atom_site_label_2
_geom_angle_atom_site_label_3
_geom_angle
O00A Ni01 O008 99.96(15)
O00A Ni01 O00D 81.80(15)
O00A Ni01 O00G 96.15(16)
O00A Ni01 O1 176.27(15)
O00A Ni01 N00N 87.93(16)
O00D Ni01 O008 175.42(15)
O00D Ni01 O00G 80.40(15)
O00D Ni01 N00N 97.66(16)
O00G Ni01 O008 95.18(15)
O1 Ni01 O008 80.59(15)
O1 Ni01 O00D 97.38(15)
O1 Ni01 O00G 80.12(16)
O1 Ni01 N00N 95.79(16)
N00N Ni01 O008 86.66(16)
N00N Ni01 O00G 175.15(18)
O009 Ni02 O00B 85.51(15)
O00A Ni02 O009 91.04(15)
O00A Ni02 O00B 174.17(16)
O00C Ni02 O009 175.15(16)
O00C Ni02 O00A 90.84(16)
O00C Ni02 O00B 92.96(16)
O00D Ni02 O009 100.54(14)
O00D Ni02 O00A 82.20(15)
O00D Ni02 O00B 93.80(16)
O00D Ni02 O00C 84.15(17)
O00D Ni02 N019 174.30(19)
N019 Ni02 O009 84.72(18)
N019 Ni02 O00A 95.60(18)
N019 Ni02 O00B 88.77(19)
N019 Ni02 O00C 90.6(2)
O008 Ni03 O00E 100.34(16)
O008 Ni03 O00F 171.91(16)
O008 Ni03 O00I 89.12(16)
O008 Ni03 N00O 90.31(19)
O00E Ni03 O00F 83.21(16)
O00E Ni03 O00I 165.10(17)
O1 Ni03 O008 84.61(16)
O1 Ni03 O00E 88.48(16)
O1 Ni03 O00F 102.83(15)
O1 Ni03 O00I 80.91(16)
O1 Ni03 N00O 172.05(18)
O00I Ni03 O00F 88.94(16)
N00O Ni03 O00E 86.42(18)
N00O Ni03 O00F 82.62(18)
N00O Ni03 O00I 105.17(18)
O00G Ni04 O00J 80.18(17)
O00G Ni04 O00S 173.23(19)
O1 Ni04 O00G 82.31(15)
O1 Ni04 O00I 82.71(15)
O1 Ni04 O00J 91.97(15)
O1 Ni04 O00S 90.95(19)
O1 Ni04 N00X 174.4(2)
O00I Ni04 O00G 93.82(17)
O00I Ni04 O00J 172.50(16)
O00I Ni04 O00S 84.64(19)
O00J Ni04 O00S 100.80(19)
N00X Ni04 O00G 97.2(2)
N00X Ni04 O00I 91.8(2)
N00X Ni04 O00J 93.45(19)
N00X Ni04 O00S 89.4(2)
O00C Ni05 O00D 80.88(16)
O00C Ni05 O00K 102.84(18)
O00D Ni05 O00K 176.13(18)
O00G Ni05 O00C 92.06(17)
O00G Ni05 O00D 82.22(15)
O00G Ni05 O00K 96.47(16)
O00G Ni05 N00Y 177.1(2)
O00J Ni05 O00C 172.09(16)
O00J Ni05 O00D 91.61(17)
O00J Ni05 O00G 84.45(17)
O00J Ni05 O00K 84.63(19)
O00J Ni05 N00Y 93.9(2)
N00Y Ni05 O00C 89.3(2)
N00Y Ni05 O00D 95.49(18)
N00Y Ni05 O00K 85.70(19)
O00L Cl00 O00T 109.8(3)
O00L Cl00 O01D 109.9(4)
O00T Cl00 O01D 109.3(4)
O01J Cl00 O00L 108.7(4)
O01J Cl00 O00T 109.0(4)
O01J Cl00 O01D 110.2(5)
O03G Cl1 O044 116.0(7)
O040 Cl1 O03G 119.6(10)
O040 Cl1 O044 121.3(9)
Ni03 O008 Ni01 95.99(17)
C01G O008 Ni01 137.1(4)
C01G O008 Ni03 125.1(4)
C01K O009 Ni02 103.4(3)
Ni01 O00A Ni02 96.41(16)
C01E O00A Ni01 126.5(4)
C01E O00A Ni02 114.0(3)
C01Y O00B Ni02 115.4(4)
Ni02 O00C Ni05 96.68(18)
C02H O00C Ni02 127.2(5)
C02H O00C Ni05 136.1(5)
Ni01 O00D Ni05 98.23(15)
Ni02 O00D Ni01 99.57(17)
Ni02 O00D Ni05 97.42(16)
C01H O00D Ni01 118.2(3)
C01H O00D Ni02 120.0(3)
C01H O00D Ni05 119.0(3)
C015 O00E Ni03 130.6(4)
C014 O00F Ni03 102.6(3)
Ni04 O00G Ni01 97.06(16)
Ni05 O00G Ni01 99.15(16)
Ni05 O00G Ni04 98.28(19)
C02S O00G Ni01 120.2(4)
C02S O00G Ni04 119.3(4)
C02S O00G Ni05 118.3(4)
Ni01 O1 H1 118.1
Ni03 O1 Ni01 98.18(17)
Ni03 O1 Ni04 100.36(17)
Ni03 O1 H1 118.1
Ni04 O1 Ni01 100.49(18)
Ni04 O1 H1 118.1
Ni04 O00I Ni03 95.37(16)
C01V O00I Ni03 136.0(4)
C01V O00I Ni04 127.5(4)
Ni05 O00J Ni04 96.39(19)
C028 O00J Ni04 136.1(4)
C028 O00J Ni05 126.1(4)
C02W O00K Ni05 121.1(5)
C01K N00M N00V 107.7(5)
C01K N00M C023 128.9(5)
C023 N00M N00V 120.2(5)
C013 N00N Ni01 123.5(3)
C01F N00N Ni01 123.7(4)
C01F N00N C013 112.6(5)
C012 N00O Ni03 108.9(4)
C01I N00O Ni03 125.8(4)
C01I N00O C012 125.1(5)
N00W N00P C016 119.2(5)
C015 N00P N00W 110.8(4)
C015 N00P C016 126.0(5)
N00R N00Q C02Q 116.5(6)
C01A N00Q N00R 108.3(5)
C01A N00Q C02Q 125.5(6)
N00Q N00R C01B 118.9(5)
C014 N00R N00Q 108.1(5)
C014 N00R C01B 123.8(5)
Ni04 O00S H00A 115.3
Ni04 O00S H00B 115.2
H00A O00S H00B 102.8
N00M N00V C03I 114.4(5)
C01P N00V N00M 108.6(5)
C01P N00V C03I 123.5(6)
N00P N00W C02N 115.0(5)
C018 N00W N00P 105.1(4)
C018 N00W C02N 118.1(5)
C01T N00X Ni04 119.7(4)
C02T N00X Ni04 124.7(5)
C02T N00X C01T 115.1(6)
C02A N00Y Ni05 121.3(5)
C02A N00Y C033 116.8(6)
C033 N00Y Ni05 121.2(5)
N01O N00Z C01X 118.7(5)
C01Y N00Z N01O 109.3(6)
C01Y N00Z C01X 125.9(6)
C01G C010 C01I 125.7(6)
C01S C010 C01G 119.3(6)
C01S C010 C01I 115.0(6)
N017 N011 C03K 117.2(6)
C02P N011 N017 106.1(6)
C02P N011 C03K 125.3(8)
N00O C012 C014 115.7(5)
C01A C012 N00O 136.5(6)
C01A C012 C014 107.7(5)
N00N C013 C015 123.5(5)
C018 C013 N00N 127.0(5)
C018 C013 C015 109.5(5)
O00F C014 N00R 126.6(6)
O00F C014 C012 127.4(5)
N00R C014 C012 106.1(5)
O00E C015 N00P 122.2(5)
O00E C015 C013 134.0(6)
N00P C015 C013 103.8(5)
C01N C016 N00P 120.3(5)
C01N C016 C024 119.8(6)
C024 C016 N00P 119.9(5)
N011 N017 C02G 120.4(6)
C02W N017 N011 110.2(6)
C02W N017 C02G 125.5(7)
N00W C018 C01R 119.0(5)
C013 C018 N00W 110.4(5)
C013 C018 C01R 130.6(6)
C025 N019 Ni02 108.8(4)
C02I N019 Ni02 127.8(5)
C02I N019 C025 123.2(6)
N00Q C01A C012 109.3(5)
N00Q C01A C020 121.1(5)
C012 C01A C020 129.6(6)
C02J C01B N00R 118.9(7)
C02L C01B N00R 120.1(6)
C02L C01B C02J 121.1(7)
C01E C01C C01F 124.7(6)
C022 C01C C01E 119.1(6)
C022 C01C C01F 116.2(6)
O00A C01E C01C 122.6(6)
O00A C01E C026 118.6(6)
C01C C01E C026 118.8(6)
N00N C01F C01C 127.8(6)
N00N C01F H01F 116.1
C01C C01F H01F 116.1
O008 C01G C010 122.6(6)
O008 C01G C02B 118.1(5)
C02B C01G C010 119.2(6)
O00D C01H H01A 109.5
O00D C01H H01B 109.5
O00D C01H H01C 109.5
H01A C01H H01B 109.5
H01A C01H H01C 109.5
H01B C01H H01C 109.5
N00O C01I C010 125.3(6)
N00O C01I H01I 117.3
C010 C01I H01I 117.3
O009 C01K N00M 125.7(5)
O009 C01K C025 127.2(6)
N00M C01K C025 107.2(5)
C01M C01L H01L 118.9
C03F C01L H01L 118.9
C03F C01L C01M 122.2(8)
C01L C01M C028 119.2(8)
C01L C01M C02A 115.3(7)
C028 C01M C02A 125.5(7)
C016 C01N H01N 120.9
C016 C01N C03B 118.3(6)
C03B C01N H01N 120.9
N00Z N01O C03T 113.5(8)
C034 N01O N00Z 106.7(6)
C034 N01O C03T 120.2(8)
N00V C01P C025 108.3(6)
N00V C01P C03C 121.8(6)
C025 C01P C03C 129.9(7)
C024 C01Q H01Q 119.8
C027 C01Q H01Q 119.8
C027 C01Q C024 120.3(6)
C018 C01R H01D 109.5
C018 C01R H01E 109.5
C018 C01R H01G 109.5
H01D C01R H01E 109.5
H01D C01R H01G 109.5
H01E C01R H01G 109.5
C010 C01S H01S 119.2
C010 C01S C032 121.5(6)
C032 C01S H01S 119.2
N00X C01T C02W 123.2(7)
C02P C01T N00X 127.2(7)
C02P C01T C02W 109.5(6)
C02E C01U H01U 120.9
C02E C01U C02G 118.1(8)
C02G C01U H01U 120.9
O00I C01V C030 122.5(6)
O00I C01V C031 120.0(6)
C031 C01V C030 117.4(6)
C03L N01W C03Z 119.6(8)
C03L N01W C049 118.8(10)
C03Z N01W C049 121.5(9)
C021 C01X N00Z 121.4(7)
C021 C01X C03R 121.8(7)
C03R C01X N00Z 116.7(7)
O00B C01Y N00Z 123.5(6)
O00B C01Y C033 130.9(6)
N00Z C01Y C033 105.6(6)
C02B C01Z H01Z 118.6
C032 C01Z H01Z 118.6
C032 C01Z C02B 122.8(6)
C01A C020 H02A 109.5
C01A C020 H02B 109.5
C01A C020 H02C 109.5
H02A C020 H02B 109.5
H02A C020 H02C 109.5
H02B C020 H02C 109.5
C01X C021 H021 120.4
C01X C021 C03A 119.3(7)
C03A C021 H021 120.4
C01C C022 H022 118.6
C02D C022 C01C 122.7(6)
C02D C022 H022 118.6
C02C C023 N00M 119.6(6)
C02C C023 C02V 121.7(6)
C02V C023 N00M 118.8(6)
C016 C024 H024 120.0
C01Q C024 C016 120.0(6)
C01Q C024 H024 120.0
N019 C025 C01K 115.9(5)
N019 C025 C01P 136.0(6)
C01P C025 C01K 108.0(6)
C01E C026 H026 119.3
C02Z C026 C01E 121.4(7)
C02Z C026 H026 119.3
C01Q C027 H027 120.0
C01Q C027 C03B 120.0(6)
C03B C027 H027 120.0
O00J C028 C01M 122.7(7)
O00J C028 C02X 118.4(6)
C02X C028 C01M 118.8(7)
C02O C029 H029 120.9
C02O C029 C03N 118.2(8)
C03N C029 H029 120.9
N00Y C02A C01M 129.1(7)
N00Y C02A H02D 115.5
C01M C02A H02D 115.5
C01G C02B C01Z 118.7(6)
C01G C02B H02E 120.7
C01Z C02B H02E 120.7
C023 C02C H02F 120.4
C023 C02C C02U 119.2(7)
C02U C02C H02F 120.4
C022 C02D H02G 121.3
C022 C02D C02Z 117.3(6)
C02Z C02D H02G 121.3
C01U C02E H02H 119.2
C02O C02E C01U 121.5(9)
C02O C02E H02H 119.2
C02M C02F H02I 120.4
C02V C02F H02I 120.4
C02V C02F C02M 119.1(7)
C01U C02G N017 119.8(7)
C03N C02G N017 118.5(9)
C03N C02G C01U 121.7(8)
O00C C02H C02R 122.8(6)
O00C C02H C038 117.8(8)
C038 C02H C02R 119.3(7)
N019 C02I H02J 117.8
N019 C02I C02R 124.5(7)
C02R C02I H02J 117.8
C01B C02J H02K 120.7
C03O C02J C01B 118.6(8)
C03O C02J H02K 120.7
C01B C02L H02L 120.0
C01B C02L C03D 120.0(7)
C03D C02L H02L 120.0
C02F C02M H02M 119.3
C02U C02M C02F 121.3(7)
C02U C02M H02M 119.3
N00W C02N H02N 109.5
N00W C02N H02O 109.5
N00W C02N H02P 109.5
H02N C02N H02O 109.5
H02N C02N H02P 109.5
H02O C02N H02P 109.5
C029 C02O H02Q 119.8
C02E C02O C029 120.4(8)
C02E C02O H02Q 119.8
N011 C02P C01T 110.2(7)
N011 C02P C03M 120.3(7)
C01T C02P C03M 129.4(7)
N00Q C02Q H02R 109.5
N00Q C02Q H02S 109.5
N00Q C02Q H02T 109.5
H02R C02Q H02S 109.5
H02R C02Q H02T 109.5
H02S C02Q H02T 109.5
C02H C02R C02I 126.8(7)
C02H C02R C03X 118.3(9)
C03X C02R C02I 114.8(9)
O00G C02S H02U 109.5
O00G C02S H02V 109.5
O00G C02S H02W 109.5
H02U C02S H02V 109.5
H02U C02S H02W 109.5
H02V C02S H02W 109.5
N00X C02T H02X 116.2
N00X C02T C030 127.6(7)
C030 C02T H02X 116.2
C02C C02U H02Y 120.2
C02M C02U C02C 119.6(7)
C02M C02U H02Y 120.2
C023 C02V C02F 119.1(6)
C023 C02V H02Z 120.5
C02F C02V H02Z 120.5
O00K C02W N017 123.5(7)
O00K C02W C01T 132.7(6)
N017 C02W C01T 103.7(7)
C028 C02X H02 120.1
C02Y C02X C028 119.9(7)
C02Y C02X H02 120.1
C02X C02Y H0AA 119.2
C02X C02Y C03F 121.5(9)
C03F C02Y H0AA 119.2
C026 C02Z C02D 120.5(6)
C026 C02Z H1AA 119.7
C02D C02Z H1AA 119.7
C01V C030 C02T 125.7(7)
C035 C030 C01V 117.6(6)
C035 C030 C02T 116.7(6)
C01V C031 H031 119.5
C039 C031 C01V 120.9(7)
C039 C031 H031 119.5
C01S C032 H032 120.8
C01Z C032 C01S 118.4(6)
C01Z C032 H032 120.8
N00Y C033 C01Y 121.2(6)
C034 C033 N00Y 131.7(7)
C034 C033 C01Y 107.1(7)
N01O C034 C033 110.8(7)
N01O C034 C03Y 120.6(7)
C033 C034 C03Y 128.5(8)
C030 C035 H035 117.8
C03H C035 C030 124.4(7)
C03H C035 H035 117.8
C042 N037 C043 116.4(12)
C04B N037 C042 126.3(11)
C04B N037 C043 117.2(11)
C02H C038 H038 119.7
C03S C038 C02H 120.6(10)
C03S C038 H038 119.7
C031 C039 H039 119.6
C03H C039 C031 120.7(7)
C03H C039 H039 119.6
C021 C03A H03A 119.5
C021 C03A C03J 120.9(8)
C03J C03A H03A 119.5
C01N C03B H03B 119.3
C027 C03B C01N 121.4(6)
C027 C03B H03B 119.3
C01P C03C H03C 109.5
C01P C03C H03D 109.5
C01P C03C H03E 109.5
H03C C03C H03D 109.5
H03C C03C H03E 109.5
H03D C03C H03E 109.5
C02L C03D H03F 120.8
C03E C03D C02L 118.4(7)
C03E C03D H03F 120.8
C03D C03E H03G 119.1
C03O C03E C03D 121.9(7)
C03O C03E H03G 119.1
C01L C03F C02Y 118.3(8)
C01L C03F H03H 120.8
C02Y C03F H03H 120.8
C035 C03H C039 118.9(7)
C035 C03H H03I 120.5
C039 C03H H03I 120.5
N00V C03I H03J 109.5
N00V C03I H03K 109.5
N00V C03I H03L 109.5
H03J C03I H03K 109.5
H03J C03I H03L 109.5
H03K C03I H03L 109.5
C03A C03J H03M 119.6
C03V C03J C03A 120.8(8)
C03V C03J H03M 119.6
N011 C03K H03N 109.5
N011 C03K H03O 109.5
N011 C03K H03P 109.5
H03N C03K H03O 109.5
H03N C03K H03P 109.5
H03O C03K H03P 109.5
O00U C03L N01W 124.4(8)
O00U C03L H3AA 117.8
N01W C03L H3AA 117.8
C02P C03M H03Q 109.5
C02P C03M H03R 109.5
C02P C03M H03S 109.5
H03Q C03M H03R 109.5
H03Q C03M H03S 109.5
H03R C03M H03S 109.5
C029 C03N H03T 120.0
C02G C03N C029 120.0(9)
C02G C03N H03T 120.0
C02J C03O H03U 119.9
C03E C03O C02J 120.1(7)
C03E C03O H03U 119.9
C03W N03P C04C 123.9(12)
C046 N03P C03W 120.2(12)
C046 N03P C04C 114.5(14)
C01X C03R H03V 121.4
C03V C03R C01X 117.2(8)
C03V C03R H03V 121.4
C038 C03S H03W 119.3
C045 C03S C038 121.3(10)
C045 C03S H03W 119.3
N01O C03T H03X 109.5
N01O C03T H03Y 109.5
N01O C03T H 109.5
H03X C03T H03Y 109.5
H03X C03T H 109.5
H03Y C03T H 109.5
C03J C03V C03R 119.8(8)
C03J C03V H03Z 120.1
C03R C03V H03Z 120.1
N03P C03W H5AA 109.5
N03P C03W HA 109.5
N03P C03W HB 109.5
H5AA C03W HA 109.5
H5AA C03W HB 109.5
HA C03W HB 109.5
C02R C03X H03 119.9
C045 C03X C02R 120.2(11)
C045 C03X H03 119.9
C034 C03Y H2AA 109.5
C034 C03Y HC 109.5
C034 C03Y HD 109.5
H2AA C03Y HC 109.5
H2AA C03Y HD 109.5
HC C03Y HD 109.5
N01W C03Z H4AA 109.5
N01W C03Z HE 109.5
N01W C03Z HF 109.5
H4AA C03Z HE 109.5
H4AA C03Z HF 109.5
HE C03Z HF 109.5
N037 C042 H04D 109.5
N037 C042 H04E 109.5
N037 C042 H04F 109.5
H04D C042 H04E 109.5
H04D C042 H04F 109.5
H04E C042 H04F 109.5
N037 C043 H04G 109.5
N037 C043 H04H 109.5
N037 C043 H04I 109.5
H04G C043 H04H 109.5
H04G C043 H04I 109.5
H04H C043 H04I 109.5
C03S C045 C03X 120.3(9)
C03S C045 H045 119.9
C03X C045 H045 119.9
N03P C046 H046 118.8
O04D C046 N03P 122.3(17)
O04D C046 H046 118.8
N01W C049 H04A 109.5
N01W C049 H04B 109.5
N01W C049 H04C 109.5
H04A C049 H04B 109.5
H04A C049 H04C 109.5
H04B C049 H04C 109.5
O036 C04B N037 122.6(12)
O036 C04B H04J 118.7
N037 C04B H04J 118.7
N03P C04C H04K 109.5
N03P C04C H04L 109.5
N03P C04C H04M 109.5
H04K C04C H04L 109.5
H04K C04C H04M 109.5
H04L C04C H04M 109.5
C11 N3 C14 116.2(16)
C11 N3 C15 123.4(17)
C15 N3 C14 120.1(16)
N3 C11 H11 117.9
O4 C11 N3 124.3(19)
O4 C11 H11 117.9
N3 C14 H14A 109.5
N3 C14 H14B 109.5
N3 C14 H14C 109.5
H14A C14 H14B 109.5
H14A C14 H14C 109.5
H14B C14 H14C 109.5
N3 C15 H15A 109.5
N3 C15 H15B 109.5
N3 C15 H15C 109.5
H15A C15 H15B 109.5
H15A C15 H15C 109.5
H15B C15 H15C 109.5

loop_
_geom_bond_atom_site_label_1
_geom_bond_atom_site_label_2
_geom_bond_distance
Ni01 O008 2.117(4)
Ni01 O00A 2.049(4)
Ni01 O00D 2.075(4)
Ni01 O00G 2.105(4)
Ni01 O1 2.057(4)
Ni01 N00N 2.089(4)
Ni02 O009 2.139(4)
Ni02 O00A 2.115(4)
Ni02 O00B 2.141(4)
Ni02 O00C 2.027(4)
Ni02 O00D 1.990(4)
Ni02 N019 2.009(6)
Ni03 O008 2.010(4)
Ni03 O00E 2.089(4)
Ni03 O00F 2.207(4)
Ni03 O1 2.002(4)
Ni03 O00I 2.119(4)
Ni03 N00O 2.036(5)
Ni04 O00G 2.064(4)
Ni04 O1 2.006(4)
Ni04 O00I 2.043(4)
Ni04 O00J 2.138(4)
Ni04 O00S 2.185(5)
Ni04 N00X 2.021(6)
Ni05 O00C 2.068(5)
Ni05 O00D 2.081(4)
Ni05 O00G 2.021(4)
Ni05 O00J 2.006(5)
Ni05 O00K 2.238(5)
Ni05 N00Y 2.035(5)
Cl00 O00L 1.440(5)
Cl00 O00T 1.441(6)
Cl00 O01D 1.444(6)
Cl00 O01J 1.428(7)
Cl1 O03G 1.309(9)
Cl1 O040 1.271(10)
Cl1 O044 1.383(10)
Cl1 O0 1.029(11)
O008 C01G 1.354(7)
O009 C01K 1.268(7)
O00A C01E 1.330(7)
O00B C01Y 1.255(7)
O00C C02H 1.340(8)
O00D C01H 1.425(7)
O00E C015 1.234(7)
O00F C014 1.258(7)
O00G C02S 1.410(7)
O1 H1 1.0000
O00I C01V 1.318(7)
O00J C028 1.330(8)
O00K C02W 1.256(9)
N00M N00V 1.424(6)
N00M C01K 1.378(8)
N00M C023 1.417(8)
N00N C013 1.437(7)
N00N C01F 1.297(7)
N00O C012 1.383(7)
N00O C01I 1.296(8)
N00P N00W 1.404(6)
N00P C015 1.394(7)
N00P C016 1.415(7)
N00Q N00R 1.399(7)
N00Q C01A 1.351(8)
N00Q C02Q 1.446(8)
N00R C014 1.382(8)
N00R C01B 1.437(8)
O00S H00A 0.9651
O00S H00B 0.9596
O00U C03L 1.229(10)
N00V C01P 1.353(9)
N00V C03I 1.482(9)
N00W C018 1.391(7)
N00W C02N 1.470(8)
N00X C01T 1.418(8)
N00X C02T 1.287(9)
N00Y C02A 1.270(10)
N00Y C033 1.422(9)
N00Z N01O 1.403(8)
N00Z C01X 1.439(9)
N00Z C01Y 1.377(8)
C010 C01G 1.422(8)
C010 C01I 1.438(9)
C010 C01S 1.373(9)
N011 N017 1.420(9)
N011 C02P 1.356(9)
N011 C03K 1.445(10)
C012 C014 1.430(8)
C012 C01A 1.369(8)
C013 C015 1.439(8)
C013 C018 1.336(8)
C016 C01N 1.387(9)
C016 C024 1.390(8)
N017 C02G 1.454(9)
N017 C02W 1.398(9)
C018 C01R 1.509(8)
N019 C025 1.390(8)
N019 C02I 1.291(8)
C01A C020 1.494(8)
C01B C02J 1.392(9)
C01B C02L 1.378(9)
C01C C01E 1.402(8)
C01C C01F 1.443(8)
C01C C022 1.400(9)
C01E C026 1.402(8)
C01F H01F 0.9500
C01G C02B 1.382(8)
C01H H01A 0.9800
C01H H01B 0.9800
C01H H01C 0.9800
C01I H01I 0.9500
C01K C025 1.414(8)
C01L H01L 0.9500
C01L C01M 1.392(11)
C01L C03F 1.374(11)
C01M C028 1.429(10)
C01M C02A 1.450(11)
C01N H01N 0.9500
C01N C03B 1.398(8)
N01O C034 1.349(10)
N01O C03T 1.465(13)
C01P C025 1.402(9)
C01P C03C 1.482(9)
C01Q H01Q 0.9500
C01Q C024 1.382(8)
C01Q C027 1.361(9)
C01R H01D 0.9800
C01R H01E 0.9800
C01R H01G 0.9800
C01S H01S 0.9500
C01S C032 1.391(9)
C01T C02P 1.362(11)
C01T C02W 1.434(10)
C01U H01U 0.9500
C01U C02E 1.378(10)
C01U C02G 1.382(12)
C01V C030 1.431(9)
C01V C031 1.410(9)
N01W C03L 1.327(11)
N01W C03Z 1.396(12)
N01W C049 1.446(11)
C01X C021 1.336(10)
C01X C03R 1.406(10)
C01Y C033 1.438(10)
C01Z H01Z 0.9500
C01Z C02B 1.401(9)
C01Z C032 1.345(9)
C020 H02A 0.9800
C020 H02B 0.9800
C020 H02C 0.9800
C021 H021 0.9500
C021 C03A 1.360(10)
C022 H022 0.9500
C022 C02D 1.385(9)
C023 C02C 1.371(9)
C023 C02V 1.382(9)
C024 H024 0.9500
C026 H026 0.9500
C026 C02Z 1.378(10)
C027 H027 0.9500
C027 C03B 1.361(9)
C028 C02X 1.417(10)
C029 H029 0.9500
C029 C02O 1.390(13)
C029 C03N 1.410(11)
C02A H02D 0.9500
C02B H02E 0.9500
C02C H02F 0.9500
C02C C02U 1.386(10)
C02D H02G 0.9500
C02D C02Z 1.421(10)
C02E H02H 0.9500
C02E C02O 1.377(11)
C02F H02I 0.9500
C02F C02M 1.387(10)
C02F C02V 1.385(10)
C02G C03N 1.370(11)
C02H C02R 1.415(12)
C02H C038 1.391(10)
C02I H02J 0.9500
C02I C02R 1.431(11)
C02J H02K 0.9500
C02J C03O 1.371(10)
C02L H02L 0.9500
C02L C03D 1.383(10)
C02M H02M 0.9500
C02M C02U 1.369(10)
C02N H02N 0.9800
C02N H02O 0.9800
C02N H02P 0.9800
C02O H02Q 0.9500
C02P C03M 1.494(11)
C02Q H02R 0.9800
C02Q H02S 0.9800
C02Q H02T 0.9800
C02R C03X 1.417(10)
C02S H02U 0.9800
C02S H02V 0.9800
C02S H02W 0.9800
C02T H02X 0.9500
C02T C030 1.447(9)
C02U H02Y 0.9500
C02V H02Z 0.9500
C02X H02 0.9500
C02X C02Y 1.374(11)
C02Y H0AA 0.9500
C02Y C03F 1.422(11)
C02Z H1AA 0.9500
C030 C035 1.409(10)
C031 H031 0.9500
C031 C039 1.389(9)
C032 H032 0.9500
C033 C034 1.358(10)
C034 C03Y 1.496(11)
C035 H035 0.9500
C035 C03H 1.318(10)
O036 C04B 1.223(14)
N037 C042 1.383(13)
N037 C043 1.473(13)
N037 C04B 1.350(13)
C038 H038 0.9500
C038 C03S 1.382(13)
C039 H039 0.9500
C039 C03H 1.386(10)
C03A H03A 0.9500
C03A C03J 1.365(11)
C03B H03B 0.9500
C03C H03C 0.9800
C03C H03D 0.9800
C03C H03E 0.9800
C03D H03F 0.9500
C03D C03E 1.377(11)
C03E H03G 0.9500
C03E C03O 1.371(11)
C03F H03H 0.9500
C03H H03I 0.9500
C03I H03J 0.9800
C03I H03K 0.9800
C03I H03L 0.9800
C03J H03M 0.9500
C03J C03V 1.345(12)
C03K H03N 0.9800
C03K H03O 0.9800
C03K H03P 0.9800
C03L H3AA 0.9500
C03M H03Q 0.9800
C03M H03R 0.9800
C03M H03S 0.9800
C03N H03T 0.9500
C03O H03U 0.9500
N03P C03W 1.364(14)
N03P C046 1.349(15)
N03P C04C 1.382(15)
C03R H03V 0.9500
C03R C03V 1.404(11)
C03S H03W 0.9500
C03S C045 1.344(18)
C03T H03X 0.9800
C03T H03Y 0.9800
C03T H 0.9800
C03V H03Z 0.9500
C03W H5AA 0.9800
C03W HA 0.9800
C03W HB 0.9800
C03X H03 0.9500
C03X C045 1.397(16)
C03Y H2AA 0.9800
C03Y HC 0.9800
C03Y HD 0.9800
C03Z H4AA 0.9800
C03Z HE 0.9800
C03Z HF 0.9800
C042 H04D 0.9800
C042 H04E 0.9800
C042 H04F 0.9800
C043 H04G 0.9800
C043 H04H 0.9800
C043 H04I 0.9800
C045 H045 0.9500
C046 H046 0.9500
C046 O04D 1.193(16)
C049 H04A 0.9800
C049 H04B 0.9800
C049 H04C 0.9800
C04B H04J 0.9500
C04C H04K 0.9800
C04C H04L 0.9800
C04C H04M 0.9800
N3 C11 1.28(2)
N3 C14 1.60(2)
N3 C15 1.36(2)
O4 C11 1.25(2)
C11 H11 0.9500
C14 H14A 0.9800
C14 H14B 0.9800
C14 H14C 0.9800
C15 H15A 0.9800
C15 H15B 0.9800
C15 H15C 0.9800

loop_
_geom_torsion_atom_site_label_1
_geom_torsion_atom_site_label_2
_geom_torsion_atom_site_label_3
_geom_torsion_atom_site_label_4
_geom_torsion
Ni01 O008 C01G C010 175.4(4)
Ni01 O008 C01G C02B -0.4(9)
Ni01 O00A C01E C01C -26.0(8)
Ni01 O00A C01E C026 156.8(4)
Ni01 N00N C013 C015 59.1(7)
Ni01 N00N C013 C018 -123.5(6)
Ni01 N00N C01F C01C 6.6(8)
Ni02 O009 C01K N00M 179.9(5)
Ni02 O009 C01K C025 0.1(7)
Ni02 O00A C01E C01C 92.7(6)
Ni02 O00A C01E C026 -84.5(6)
Ni02 O00B C01Y N00Z -113.9(6)
Ni02 O00B C01Y C033 66.3(9)
Ni02 O00C C02H C02R 1.0(10)
Ni02 O00C C02H C038 179.5(6)
Ni02 N019 C025 C01K -0.1(6)
Ni02 N019 C025 C01P -175.7(7)
Ni02 N019 C02I C02R 4.8(11)
Ni03 O008 C01G C010 -24.0(8)
Ni03 O008 C01G C02B 160.2(4)
Ni03 O00E C015 N00P 143.3(4)
Ni03 O00E C015 C013 -39.2(10)
Ni03 O00F C014 N00R 169.6(5)
Ni03 O00F C014 C012 -8.9(7)
Ni03 O00I C01V C030 170.2(5)
Ni03 O00I C01V C031 -7.6(11)
Ni03 N00O C012 C014 14.8(6)
Ni03 N00O C012 C01A -170.2(6)
Ni03 N00O C01I C010 4.0(9)
Ni04 O00I C01V C030 5.5(10)
Ni04 O00I C01V C031 -172.3(5)
Ni04 O00J C028 C01M -163.9(5)
Ni04 O00J C028 C02X 14.5(10)
Ni04 N00X C01T C02P -113.1(8)
Ni04 N00X C01T C02W 62.5(10)
Ni04 N00X C02T C030 -2.5(12)
Ni05 O00C C02H C02R 178.5(5)
Ni05 O00C C02H C038 -2.9(11)
Ni05 O00J C028 C01M -0.5(9)
Ni05 O00J C028 C02X 177.9(5)
Ni05 O00K C02W N017 120.6(7)
Ni05 O00K C02W C01T -63.5(11)
Ni05 N00Y C02A C01M 12.0(11)
Ni05 N00Y C033 C01Y -69.5(9)
Ni05 N00Y C033 C034 110.1(10)
O008 C01G C02B C01Z 177.1(5)
O009 C01K C025 N019 0.0(9)
O009 C01K C025 C01P 176.8(6)
O00A C01E C026 C02Z 176.3(6)
O00B C01Y C033 N00Y 1.9(13)
O00B C01Y C033 C034 -177.8(8)
O00C C02H C02R C02I -4.6(13)
O00C C02H C02R C03X 179.3(8)
O00C C02H C038 C03S -178.6(9)
O00I C01V C030 C02T -2.2(12)
O00I C01V C030 C035 179.5(7)
O00I C01V C031 C039 -178.8(8)
O00J C028 C02X C02Y -178.5(6)
N00M N00V C01P C025 3.8(7)
N00M N00V C01P C03C -176.3(6)
N00M C01K C025 N019 -179.8(5)
N00M C01K C025 C01P -3.1(7)
N00M C023 C02C C02U -178.2(6)
N00M C023 C02V C02F -179.4(6)
N00N C013 C015 O00E -1.2(10)
N00N C013 C015 N00P 176.5(5)
N00N C013 C018 N00W 179.5(5)
N00N C013 C018 C01R -2.0(11)
N00O C012 C014 O00F -3.4(9)
N00O C012 C014 N00R 177.8(5)
N00O C012 C01A N00Q -172.1(7)
N00O C012 C01A C020 6.9(12)
N00P N00W C018 C013 5.6(7)
N00P N00W C018 C01R -173.0(5)
N00P C016 C01N C03B -179.8(6)
N00P C016 C024 C01Q 179.7(6)
N00Q N00R C014 O00F 175.9(6)
N00Q N00R C014 C012 -5.3(7)
N00Q N00R C01B C02J -40.3(9)
N00Q N00R C01B C02L 141.1(7)
N00R N00Q C01A C012 -6.5(7)
N00R N00Q C01A C020 174.4(6)
N00R C01B C02J C03O -177.9(7)
N00R C01B C02L C03D 178.2(7)
N00V N00M C01K O009 -174.5(5)
N00V N00M C01K C025 5.3(6)
N00V N00M C023 C02C 42.4(8)
N00V N00M C023 C02V -138.0(6)
N00V C01P C025 N019 175.3(7)
N00V C01P C025 C01K -0.5(7)
N00W N00P C015 O00E -177.0(5)
N00W N00P C015 C013 4.9(6)
N00W N00P C016 C01N 20.4(8)
N00W N00P C016 C024 -158.6(5)
N00X C01T C02P N011 -178.8(7)
N00X C01T C02P C03M 5.3(14)
N00X C01T C02W O00K 5.8(15)
N00X C01T C02W N017 -177.7(7)
N00X C02T C030 C01V 0.7(14)
N00X C02T C030 C035 179.0(8)
N00Y C033 C034 N01O 174.1(9)
N00Y C033 C034 C03Y -8.7(19)
N00Z N01O C034 C033 7.5(12)
N00Z N01O C034 C03Y -170.0(10)
N00Z C01X C021 C03A -176.9(7)
N00Z C01X C03R C03V 178.0(9)
N00Z C01Y C033 N00Y -177.9(7)
N00Z C01Y C033 C034 2.3(9)
C010 C01G C02B C01Z 1.2(9)
C010 C01S C032 C01Z -2.8(11)
N011 N017 C02G C01U -94.5(10)
N011 N017 C02G C03N 82.9(9)
N011 N017 C02W O00K 174.3(7)
N011 N017 C02W C01T -2.6(9)
C012 N00O C01I C010 178.5(6)
C013 N00N C01F C01C -179.0(5)
C014 N00R C01B C02J 102.5(8)
C014 N00R C01B C02L -76.1(9)
C014 C012 C01A N00Q 3.2(7)
C014 C012 C01A C020 -177.8(6)
C015 N00P N00W C018 -6.5(6)
C015 N00P N00W C02N -138.2(5)
C015 N00P C016 C01N -135.0(6)
C015 N00P C016 C024 46.0(9)
C015 C013 C018 N00W -2.8(7)
C015 C013 C018 C01R 175.7(6)
C016 N00P N00W C018 -165.4(5)
C016 N00P N00W C02N 62.9(7)
C016 N00P C015 O00E -19.9(9)
C016 N00P C015 C013 162.0(5)
C016 C01N C03B C027 2.1(11)
N017 N011 C02P C01T -6.5(9)
N017 N011 C02P C03M 169.8(7)
N017 C02G C03N C029 -179.4(7)
C018 C013 C015 O00E -179.0(6)
C018 C013 C015 N00P -1.3(7)
N019 C02I C02R C02H 1.5(13)
N019 C02I C02R C03X 177.8(8)
C01A N00Q N00R C014 7.4(7)
C01A N00Q N00R C01B 155.5(6)
C01A C012 C014 O00F -179.8(6)
C01A C012 C014 N00R 1.4(7)
C01B N00R C014 O00F 29.7(10)
C01B N00R C014 C012 -151.5(6)
C01B C02J C03O C03E 0.4(12)
C01B C02L C03D C03E -0.9(12)
C01C C01E C026 C02Z -1.0(9)
C01C C022 C02D C02Z -3.4(10)
C01E C01C C01F N00N 6.8(10)
C01E C01C C022 C02D 1.0(10)
C01E C026 C02Z C02D -1.4(10)
C01F N00N C013 C015 -115.4(6)
C01F N00N C013 C018 62.0(8)
C01F C01C C01E O00A 3.3(9)
C01F C01C C01E C026 -179.5(5)
C01F C01C C022 C02D -178.3(6)
C01G C010 C01I N00O 5.9(10)
C01G C010 C01S C032 2.2(10)
C01I N00O C012 C014 -160.4(6)
C01I N00O C012 C01A 14.5(11)
C01I C010 C01G O008 4.8(10)
C01I C010 C01G C02B -179.4(6)
C01I C010 C01S C032 -179.5(6)
C01K N00M N00V C01P -5.8(7)
C01K N00M N00V C03I -148.2(6)
C01K N00M C023 C02C -114.6(7)
C01K N00M C023 C02V 65.0(9)
C01L C01M C028 O00J 176.3(6)
C01L C01M C028 C02X -2.2(11)
C01L C01M C02A N00Y 177.1(8)
C01M C01L C03F C02Y -1.7(13)
C01M C028 C02X C02Y 0.0(11)
C01N C016 C024 C01Q 0.7(9)
N01O N00Z C01X C021 -144.2(8)
N01O N00Z C01X C03R 39.6(11)
N01O N00Z C01Y O00B -177.7(7)
N01O N00Z C01Y C033 2.2(9)
C01Q C027 C03B C01N -3.3(12)
C01S C010 C01G O008 -177.1(6)
C01S C010 C01G C02B -1.3(9)
C01S C010 C01I N00O -172.3(6)
C01T N00X C02T C030 -174.8(8)
C01U C02E C02O C029 -0.6(12)
C01U C02G C03N C029 -2.1(12)
C01V C030 C035 C03H 0.5(14)
C01V C031 C039 C03H -1.8(14)
C01X N00Z N01O C034 -160.1(8)
C01X N00Z N01O C03T 65.3(10)
C01X N00Z C01Y O00B -25.8(12)
C01X N00Z C01Y C033 154.0(7)
C01X C021 C03A C03J -2.7(13)
C01X C03R C03V C03J 0.9(17)
C01Y N00Z N01O C034 -5.9(10)
C01Y N00Z N01O C03T -140.6(7)
C01Y N00Z C01X C021 66.4(11)
C01Y N00Z C01X C03R -109.9(9)
C01Y C033 C034 N01O -6.2(12)
C01Y C033 C034 C03Y 171.0(12)
C021 C01X C03R C03V 1.8(14)
C021 C03A C03J C03V 5.5(15)
C022 C01C C01E O00A -175.9(5)
C022 C01C C01E C026 1.3(9)
C022 C01C C01F N00N -174.0(5)
C022 C02D C02Z C026 3.6(10)
C023 N00M N00V C01P -167.2(6)
C023 N00M N00V C03I 50.4(8)
C023 N00M C01K O009 -15.3(10)
C023 N00M C01K C025 164.6(6)
C023 C02C C02U C02M -3.0(11)
C024 C016 C01N C03B -0.8(10)
C024 C01Q C027 C03B 3.0(11)
C025 N019 C02I C02R 179.5(7)
C027 C01Q C024 C016 -1.7(10)
C028 C01M C02A N00Y -1.7(13)
C028 C02X C02Y C03F 1.5(12)
C02A N00Y C033 C01Y 120.0(8)
C02A N00Y C033 C034 -60.3(13)
C02A C01M C028 O00J -5.0(12)
C02A C01M C028 C02X 176.6(7)
C02B C01Z C032 C01S 2.7(11)
C02C C023 C02V C02F 0.2(10)
C02E C01U C02G N017 -179.6(6)
C02E C01U C02G C03N 3.2(11)
C02F C02M C02U C02C 1.4(12)
C02G N017 C02W O00K 16.9(12)
C02G N017 C02W C01T -160.0(7)
C02G C01U C02E C02O -1.8(11)
C02H C02R C03X C045 -0.5(16)
C02H C038 C03S C045 -1.2(19)
C02I N019 C025 C01K -175.6(6)
C02I N019 C025 C01P 8.8(12)
C02I C02R C03X C045 -177.1(11)
C02J C01B C02L C03D -0.3(12)
C02L C01B C02J C03O 0.6(11)
C02L C03D C03E C03O 1.9(13)
C02M C02F C02V C023 -1.8(11)
C02N N00W C018 C013 135.5(6)
C02N N00W C018 C01R -43.2(8)
C02O C029 C03N C02G -0.4(12)
C02P N011 N017 C02G 164.3(7)
C02P N011 N017 C02W 5.6(9)
C02P C01T C02W O00K -177.9(8)
C02P C01T C02W N017 -1.4(9)
C02Q N00Q N00R C014 155.5(6)
C02Q N00Q N00R C01B -56.5(8)
C02Q N00Q C01A C012 -151.0(6)
C02Q N00Q C01A C020 30.0(9)
C02R C02H C038 C03S 0.0(14)
C02R C03X C045 C03S -1(2)
C02T N00X C01T C02P 59.5(12)
C02T N00X C01T C02W -124.8(8)
C02T C030 C035 C03H -178.0(9)
C02V C023 C02C C02U 2.1(10)
C02V C02F C02M C02U 1.0(12)
C02W N017 C02G C01U 60.8(10)
C02W N017 C02G C03N -121.8(9)
C02W C01T C02P N011 5.0(10)
C02W C01T C02P C03M -170.8(8)
C02X C02Y C03F C01L -0.6(13)
C030 C01V C031 C039 3.3(12)
C030 C035 C03H C039 1.1(15)
C031 C01V C030 C02T 175.7(8)
C031 C01V C030 C035 -2.6(11)
C031 C039 C03H C035 -0.5(14)
C032 C01Z C02B C01G -1.9(10)
C033 N00Y C02A C01M -177.6(7)
C038 C02H C02R C02I 176.9(8)
C038 C02H C02R C03X 0.8(13)
C038 C03S C045 C03X 1(2)
C03A C03J C03V C03R -4.4(17)
C03C C01P C025 N019 -4.6(13)
C03C C01P C025 C01K 179.6(7)
C03D C03E C03O C02J -1.7(13)
C03F C01L C01M C028 3.1(12)
C03F C01L C01M C02A -175.8(8)
C03I N00V C01P C025 142.0(6)
C03I N00V C01P C03C -38.1(10)
C03K N011 N017 C02G -50.2(10)
C03K N011 N017 C02W 151.1(7)
C03K N011 C02P C01T -148.3(8)
C03K N011 C02P C03M 27.9(11)
C03N C029 C02O C02E 1.7(12)
C03R C01X C021 C03A -0.9(13)
C03T N01O C034 C033 138.5(10)
C03T N01O C034 C03Y -39.0(16)
C03W N03P C046 O04D -178(2)
C03Z N01W C03L O00U 2.6(14)
C042 N037 C04B O036 2.1(17)
C043 N037 C04B O036 -178.3(11)
C049 N01W C03L O00U -177.8(9)
C04C N03P C046 O04D -11(3)
C14 N3 C11 O4 4(3)
C15 N3 C11 O4 -169.6(19)

loop_
_smtbx_masks_void_nr
_smtbx_masks_void_average_x
_smtbx_masks_void_average_y
_smtbx_masks_void_average_z
_smtbx_masks_void_volume
_smtbx_masks_void_count_electrons
1 -0.226 0.250 -0.235 1558.6 114.3
2 0.226 0.750 -0.640 1558.6 113.8
